data_4121282
loop_
_publ_author_name
'Bastien Chatelet'
'Heinz Gornitzka'
'V\'eronique Dufaud'
'Erwann Jeanneau'
'Jean-Pierre Dutasta'
'Alexandre Martinez'

_publ_section_title
;
 Superbases in Confined Space: Control of the Basicity and Reactivity of
 the Proton Transfer
;
_journal_name_full 'Journal of the American Chemical Society'
_journal_page_first 18659
_journal_page_last 18664
_journal_paper_doi 10.1021/ja409444s
_journal_volume 135
_journal_year 2013
_chemical_formula_sum 'C75 H76 Cl19.25 N4 O11.75 P'
_chemical_formula_weight 1934.78
_chemical_name_systematic
; 
 ? 
;
_space_group_IT_number 2
_symmetry_cell_setting triclinic
_symmetry_space_group_name_Hall '-P 1'
_symmetry_space_group_name_H-M 'P -1'
_atom_sites_solution_hydrogens geom
_atom_sites_solution_primary direct
_atom_sites_solution_secondary difmap
_audit_creation_method SHELXL-97
_cell_angle_alpha 73.074(4)
_cell_angle_beta 89.875(4)
_cell_angle_gamma 86.771(4)
_cell_formula_units_Z 4
_cell_length_a 15.3011(17)
_cell_length_b 19.814(2)
_cell_length_c 30.622(3)
_cell_measurement_temperature 180(2)
_cell_volume 8866.6(16)
_computing_cell_refinement 'Bruker SAINT'
_computing_data_collection 'Bruker APEX2'
_computing_data_reduction 'Bruker SAINT'
_computing_molecular_graphics 'Bruker SHELXTL'
_computing_publication_material 'Bruker SHELXTL'
_computing_structure_refinement 'SHELXL-97 (Sheldrick, 1997)'
_computing_structure_solution 'SHELXS-97 (Sheldrick, 1990)'
_diffrn_ambient_temperature 180(2)
_diffrn_measured_fraction_theta_full 0.984
_diffrn_measured_fraction_theta_max 0.984
_diffrn_measurement_device_type 'Bruker APEX-II CCD'
_diffrn_measurement_method '\f and \w scans'
_diffrn_radiation_monochromator graphite
_diffrn_radiation_source 'fine-focus sealed tube'
_diffrn_radiation_type MoK\a
_diffrn_radiation_wavelength 0.71073
_diffrn_reflns_av_R_equivalents 0.1924
_diffrn_reflns_av_sigmaI/netI 0.1297
_diffrn_reflns_limit_h_max 17
_diffrn_reflns_limit_h_min -17
_diffrn_reflns_limit_k_max 22
_diffrn_reflns_limit_k_min -22
_diffrn_reflns_limit_l_max 33
_diffrn_reflns_limit_l_min -34
_diffrn_reflns_number 244575
_diffrn_reflns_theta_full 23.26
_diffrn_reflns_theta_max 23.26
_diffrn_reflns_theta_min 5.10
_diffrn_standards_number 0
_exptl_absorpt_coefficient_mu 0.669
_exptl_absorpt_correction_T_max 0.8778
_exptl_absorpt_correction_T_min 0.7308
_exptl_absorpt_correction_type multi-scan
_exptl_absorpt_process_details 'SADABS (Bruker-AXS)'
_exptl_crystal_colour colourless
_exptl_crystal_density_diffrn 1.449
_exptl_crystal_description block
_exptl_crystal_F_000 3961
_exptl_crystal_size_max 0.50
_exptl_crystal_size_mid 0.40
_exptl_crystal_size_min 0.20
_refine_diff_density_max 1.024
_refine_diff_density_min -0.783
_refine_diff_density_rms 0.107
_refine_ls_extinction_coef 0.0029(3)
_refine_ls_extinction_expression Fc^*^=kFc[1+0.001xFc^2^\l^3^/sin(2\q)]^-1/4^
_refine_ls_extinction_method SHELXL
_refine_ls_goodness_of_fit_ref 1.115
_refine_ls_hydrogen_treatment mixed
_refine_ls_matrix_type full
_refine_ls_number_parameters 2364
_refine_ls_number_reflns 25018
_refine_ls_number_restraints 2694
_refine_ls_restrained_S_all 1.109
_refine_ls_R_factor_all 0.2236
_refine_ls_R_factor_gt 0.1446
_refine_ls_shift/su_max 0.001
_refine_ls_shift/su_mean 0.000
_refine_ls_structure_factor_coef Fsqd
_refine_ls_weighting_details 'calc w=1/[\s^2^(Fo^2^)+(0.0628P)^2^+124.9666P] where P=(Fo^2^+2Fc^2^)/3'
_refine_ls_weighting_scheme calc
_refine_ls_wR_factor_gt 0.3008
_refine_ls_wR_factor_ref 0.3392
_reflns_number_gt 14352
_reflns_number_total 25018
_reflns_threshold_expression >2sigma(I)
_cod_data_source_file ja409444s_si_002.cif
_cod_data_source_block alex158m
_cod_depositor_comments
;
The following automatic conversions were performed:

'_exptl_absorpt_correction_type' value 'multi-scans' was replaced
with the value 'multi-scan' as specified in the replacement file
'src/cod-tools/trunk/data/replacement-values/replacement_values.lst'.

Automatic conversion script
Id: cif_fix_values 5376 2017-05-30 11:51:03Z andrius 
;
_cod_original_cell_volume 8866.5(17)
_cod_database_code 4121282

loop_
_symmetry_equiv_pos_as_xyz
'x, y, z'
'-x, -y, -z'

loop_
_atom_site_label
_atom_site_type_symbol
_atom_site_fract_x
_atom_site_fract_y
_atom_site_fract_z
_atom_site_U_iso_or_equiv
_atom_site_adp_type
_atom_site_occupancy
_atom_site_symmetry_multiplicity
_atom_site_calc_flag
_atom_site_refinement_flags
_atom_site_disorder_assembly
_atom_site_disorder_group
P1 P 0.04887(19) 1.14040(16) 0.60693(10) 0.0347(7) Uani 1 1 d U . .
H1P H 0.086(7) 1.077(5) 0.606(3) 0.042 Uiso 1 1 d . . .
P2 P 0.55032(18) 1.11855(16) 0.83968(10) 0.0323(7) Uani 1 1 d U . .
H2P H 0.593(6) 1.060(5) 0.864(3) 0.039 Uiso 1 1 d . . .
N1 N -0.0186(6) 1.2301(5) 0.6064(3) 0.036(2) Uani 1 1 d U . .
N2 N 0.0039(6) 1.1065(5) 0.6584(3) 0.038(2) Uani 1 1 d U . .
N3 N -0.0099(6) 1.1436(5) 0.5599(3) 0.044(2) Uani 1 1 d U . .
N4 N 0.1361(6) 1.1882(5) 0.6014(3) 0.040(2) Uani 1 1 d U . .
N5 N 0.4868(6) 1.2120(5) 0.8101(3) 0.040(2) Uani 1 1 d U . .
N6 N 0.4903(6) 1.1174(5) 0.8856(3) 0.035(2) Uani 1 1 d U . .
N7 N 0.5076(5) 1.0932(5) 0.7975(3) 0.033(2) Uani 1 1 d U . .
N8 N 0.6417(5) 1.1632(5) 0.8290(3) 0.040(2) Uani 1 1 d U . .
O1 O 0.1264(5) 0.6782(4) 0.6415(3) 0.044(2) Uani 1 1 d U . .
O2 O 0.1498(5) 0.6476(5) 0.5535(3) 0.062(3) Uani 1 1 d U . .
O3 O 0.4020(6) 0.8697(5) 0.4961(3) 0.062(3) Uani 1 1 d U . .
O4 O 0.5966(6) 0.8626(5) 0.5081(3) 0.070(3) Uani 1 1 d U . .
O5 O 0.4795(5) 0.8145(4) 0.7262(3) 0.041(2) Uani 1 1 d U . .
O6 O 0.4173(5) 0.6886(4) 0.7887(3) 0.047(2) Uani 1 1 d U . .
O7 O 0.2462(6) 0.6956(6) 0.4818(3) 0.067(3) Uani 1 1 d U . .
O8 O 0.6318(6) 0.8739(5) 0.5897(3) 0.054(2) Uani 1 1 d U . .
O9 O 0.2819(5) 0.6248(4) 0.7786(3) 0.045(2) Uani 1 1 d U . .
O10 O 0.9147(5) 0.8761(4) 1.0586(3) 0.051(2) Uani 1 1 d U . .
O11 O 1.0884(5) 0.8860(5) 1.0215(3) 0.059(3) Uani 1 1 d U . .
O12 O 0.6265(5) 0.6755(5) 0.9814(3) 0.049(2) Uani 1 1 d U . .
O13 O 0.6502(5) 0.6625(5) 1.0792(3) 0.056(2) Uani 1 1 d U . .
O14 O 1.0214(5) 0.8011(4) 0.8451(3) 0.048(2) Uani 1 1 d U . .
O15 O 0.9536(5) 0.6783(4) 0.8316(3) 0.041(2) Uani 1 1 d U . .
O16 O 1.1584(5) 0.8712(4) 0.9490(3) 0.050(2) Uani 1 1 d U . .
O17 O 0.7423(5) 0.7103(5) 1.1334(3) 0.054(2) Uani 1 1 d U . .
O18 O 0.8078(6) 0.6271(5) 0.8629(3) 0.056(2) Uani 1 1 d U . .
C1 C -0.0878(7) 1.2095(6) 0.6391(4) 0.039(3) Uani 1 1 d U . .
H1A H -0.1371 1.1929 0.6249 0.047 Uiso 1 1 calc R . .
H1B H -0.1096 1.2503 0.6493 0.047 Uiso 1 1 calc R . .
C2 C -0.0512(8) 1.1507(6) 0.6795(4) 0.041(3) Uani 1 1 d U . .
H2A H -0.0162 1.1697 0.6999 0.050 Uiso 1 1 calc R . .
H2B H -0.0986 1.1238 0.6972 0.050 Uiso 1 1 calc R . .
C3 C 0.0541(9) 1.0478(6) 0.6915(4) 0.043(3) Uani 1 1 d U . .
H3A H 0.0311 1.0430 0.7224 0.051 Uiso 1 1 calc R . .
H3B H 0.1160 1.0598 0.6915 0.051 Uiso 1 1 calc R . .
C4 C 0.0504(8) 0.9775(6) 0.6816(4) 0.040(3) Uani 1 1 d U . .
C5 C -0.0291(7) 0.9554(6) 0.6676(4) 0.040(3) Uani 1 1 d U . .
H5 H -0.0814 0.9846 0.6648 0.048 Uiso 1 1 calc R . .
C6 C -0.0303(7) 0.8936(6) 0.6583(4) 0.041(3) Uani 1 1 d U . .
H6 H -0.0843 0.8811 0.6484 0.050 Uiso 1 1 calc R . .
C7 C 0.0429(7) 0.8458(6) 0.6620(4) 0.041(3) Uani 1 1 d U . .
C8 C 0.1216(7) 0.8664(6) 0.6786(4) 0.032(3) Uani 1 1 d U . .
C9 C 0.1250(7) 0.9324(6) 0.6872(4) 0.033(3) Uani 1 1 d U . .
H9 H 0.1785 0.9460 0.6969 0.039 Uiso 1 1 calc R . .
C10 C 0.0429(7) 0.7824(6) 0.6504(4) 0.038(3) Uani 1 1 d U . .
H10 H -0.0095 0.7689 0.6396 0.045 Uiso 1 1 calc R . .
C11 C 0.1175(7) 0.7397(6) 0.6545(4) 0.040(3) Uani 1 1 d U . .
C12 C 0.1951(7) 0.7589(6) 0.6719(4) 0.039(3) Uani 1 1 d U . .
H12 H 0.2464 0.7283 0.6757 0.047 Uiso 1 1 calc R . .
C13 C 0.1977(7) 0.8192(6) 0.6829(4) 0.042(3) Uani 1 1 d U . .
H13 H 0.2510 0.8310 0.6939 0.050 Uiso 1 1 calc R . .
C14 C 0.0560(8) 0.6647(7) 0.6146(4) 0.049(3) Uani 1 1 d U . .
H14A H 0.0324 0.7095 0.5930 0.058 Uiso 1 1 calc R . .
H14B H 0.0080 0.6431 0.6347 0.058 Uiso 1 1 calc R . .
C15 C 0.0910(7) 0.6158(7) 0.5891(5) 0.053(3) Uani 1 1 d U . .
H15A H 0.1220 0.5744 0.6109 0.064 Uiso 1 1 calc R . .
H15B H 0.0414 0.5984 0.5756 0.064 Uiso 1 1 calc R . .
C16 C 0.2383(7) 0.6369(7) 0.5606(4) 0.040(3) Uani 1 1 d U . .
C17 C 0.2896(8) 0.6630(6) 0.5233(4) 0.041(3) Uani 1 1 d U . .
C18 C 0.3795(7) 0.6542(7) 0.5264(4) 0.043(3) Uani 1 1 d U . .
H18 H 0.4136 0.6732 0.5001 0.051 Uiso 1 1 calc R . .
C19 C 0.4212(7) 0.6173(6) 0.5679(4) 0.037(3) Uani 1 1 d U . .
C20 C 0.3731(7) 0.5905(6) 0.6059(4) 0.036(3) Uani 1 1 d U . .
C21 C 0.2793(7) 0.6006(6) 0.6025(4) 0.039(3) Uani 1 1 d U . .
H21 H 0.2449 0.5827 0.6288 0.047 Uiso 1 1 calc R . .
C22 C 0.2972(11) 0.7187(10) 0.4425(5) 0.091(6) Uani 1 1 d U . .
H22A H 0.3325 0.7571 0.4452 0.137 Uiso 1 1 calc R . .
H22B H 0.2587 0.7357 0.4155 0.137 Uiso 1 1 calc R . .
H22C H 0.3360 0.6793 0.4394 0.137 Uiso 1 1 calc R . .
C23 C -0.0507(8) 1.2610(7) 0.5583(4) 0.049(3) Uani 1 1 d U . .
H23A H -0.1010 1.2954 0.5568 0.059 Uiso 1 1 calc R . .
H23B H -0.0036 1.2855 0.5388 0.059 Uiso 1 1 calc R . .
C24 C -0.0779(8) 1.2006(7) 0.5427(4) 0.051(3) Uani 1 1 d U . .
H24A H -0.1356 1.1854 0.5553 0.061 Uiso 1 1 calc R . .
H24B H -0.0818 1.2141 0.5090 0.061 Uiso 1 1 calc R . .
C25 C -0.0221(8) 1.0772(7) 0.5486(5) 0.050(3) Uani 1 1 d U . .
H25A H -0.0677 1.0859 0.5244 0.061 Uiso 1 1 calc R . .
H25B H -0.0429 1.0416 0.5759 0.061 Uiso 1 1 calc R . .
C26 C 0.0607(7) 1.0481(7) 0.5325(4) 0.038(3) Uani 1 1 d U . .
C27 C 0.1115(9) 1.0902(7) 0.4971(4) 0.050(3) Uani 1 1 d U . .
H27 H 0.0912 1.1378 0.4830 0.061 Uiso 1 1 calc R . .
C28 C 0.1877(9) 1.0661(7) 0.4824(4) 0.049(3) Uani 1 1 d U . .
H28 H 0.2201 1.0970 0.4593 0.058 Uiso 1 1 calc R . .
C29 C 0.2180(8) 0.9969(6) 0.5011(4) 0.038(3) Uani 1 1 d U . .
C30 C 0.1678(8) 0.9491(7) 0.5351(4) 0.045(3) Uani 1 1 d U . .
C31 C 0.0900(8) 0.9798(7) 0.5503(4) 0.043(3) Uani 1 1 d U . .
H31 H 0.0576 0.9505 0.5742 0.051 Uiso 1 1 calc R . .
C32 C 0.2973(8) 0.9693(7) 0.4869(4) 0.049(3) Uani 1 1 d U . .
H32 H 0.3315 0.9992 0.4641 0.059 Uiso 1 1 calc R . .
C33 C 0.3244(8) 0.9004(7) 0.5058(4) 0.045(3) Uani 1 1 d U . .
C34 C 0.2721(8) 0.8533(7) 0.5383(4) 0.046(3) Uani 1 1 d U . .
H34 H 0.2899 0.8046 0.5496 0.055 Uiso 1 1 calc R . .
C35 C 0.1965(8) 0.8787(7) 0.5529(4) 0.043(3) Uani 1 1 d U . .
H35 H 0.1631 0.8478 0.5756 0.051 Uiso 1 1 calc R . .
C36 C 0.4627(9) 0.9164(8) 0.4676(5) 0.064(4) Uani 1 1 d U . .
H36A H 0.4393 0.9345 0.4359 0.077 Uiso 1 1 calc R . .
H36B H 0.4711 0.9571 0.4794 0.077 Uiso 1 1 calc R . .
C37 C 0.5440(10) 0.8770(10) 0.4683(6) 0.097(6) Uani 1 1 d U . .
H37A H 0.5315 0.8314 0.4632 0.116 Uiso 1 1 calc R . .
H37B H 0.5788 0.9031 0.4421 0.116 Uiso 1 1 calc R . .
C38 C 0.5855(7) 0.8052(7) 0.5440(4) 0.045(3) Uani 1 1 d U . .
C39 C 0.6066(7) 0.8095(7) 0.5876(4) 0.038(3) Uani 1 1 d U . .
C40 C 0.6005(7) 0.7502(7) 0.6254(4) 0.036(3) Uani 1 1 d U . .
H40 H 0.6137 0.7536 0.6550 0.043 Uiso 1 1 calc R . .
C41 C 0.5753(6) 0.6853(6) 0.6207(4) 0.030(3) Uani 1 1 d U . .
C42 C 0.5555(7) 0.6817(7) 0.5772(4) 0.042(3) Uani 1 1 d U . .
C43 C 0.5608(7) 0.7420(7) 0.5403(4) 0.039(3) Uani 1 1 d U . .
H43 H 0.5465 0.7390 0.5108 0.047 Uiso 1 1 calc R . .
C44 C 0.6612(9) 0.8794(8) 0.6328(5) 0.060(4) Uani 1 1 d U . .
H44A H 0.6127 0.8710 0.6543 0.091 Uiso 1 1 calc R . .
H44B H 0.6815 0.9268 0.6289 0.091 Uiso 1 1 calc R . .
H44C H 0.7094 0.8441 0.6446 0.091 Uiso 1 1 calc R . .
C45 C 0.0452(7) 1.2729(6) 0.6207(5) 0.044(3) Uani 1 1 d U . .
H45A H 0.0516 1.2583 0.6543 0.053 Uiso 1 1 calc R . .
H45B H 0.0256 1.3236 0.6102 0.053 Uiso 1 1 calc R . .
C46 C 0.1306(8) 1.2607(7) 0.5992(5) 0.056(4) Uani 1 1 d U . .
H46A H 0.1318 1.2906 0.5671 0.067 Uiso 1 1 calc R . .
H46B H 0.1801 1.2718 0.6162 0.067 Uiso 1 1 calc R . .
C47 C 0.2176(8) 1.1615(7) 0.5826(4) 0.052(3) Uani 1 1 d U . .
H47A H 0.2016 1.1475 0.5553 0.062 Uiso 1 1 calc R . .
H47B H 0.2579 1.2003 0.5728 0.062 Uiso 1 1 calc R . .
C48 C 0.2644(8) 1.0997(7) 0.6163(5) 0.046(3) Uani 1 1 d U . .
C49 C 0.2833(8) 1.1020(7) 0.6615(4) 0.047(3) Uani 1 1 d U . .
H49 H 0.2635 1.1422 0.6705 0.057 Uiso 1 1 calc R . .
C50 C 0.3292(8) 1.0478(6) 0.6919(5) 0.046(3) Uani 1 1 d U . .
H50 H 0.3402 1.0505 0.7218 0.055 Uiso 1 1 calc R . .
C51 C 0.3603(7) 0.9884(6) 0.6797(4) 0.034(3) Uani 1 1 d U . .
C52 C 0.3431(7) 0.9856(7) 0.6342(4) 0.043(3) Uani 1 1 d U . .
C53 C 0.2940(7) 1.0426(7) 0.6044(4) 0.044(3) Uani 1 1 d U . .
H53 H 0.2813 1.0406 0.5745 0.053 Uiso 1 1 calc R . .
C54 C 0.4082(7) 0.9316(6) 0.7111(4) 0.038(3) Uani 1 1 d U . .
H54 H 0.4216 0.9337 0.7410 0.045 Uiso 1 1 calc R . .
C55 C 0.4345(7) 0.8741(6) 0.6978(4) 0.037(3) Uani 1 1 d U . .
C56 C 0.4211(7) 0.8714(6) 0.6532(4) 0.038(3) Uani 1 1 d U . .
H56 H 0.4436 0.8316 0.6446 0.046 Uiso 1 1 calc R . .
C57 C 0.3769(7) 0.9246(7) 0.6224(4) 0.043(3) Uani 1 1 d U . .
H57 H 0.3679 0.9217 0.5923 0.052 Uiso 1 1 calc R . .
C58 C 0.4739(8) 0.8041(6) 0.7746(4) 0.046(3) Uani 1 1 d U . .
H58A H 0.4154 0.8211 0.7822 0.055 Uiso 1 1 calc R . .
H58B H 0.5186 0.8308 0.7846 0.055 Uiso 1 1 calc R . .
C59 C 0.4888(8) 0.7279(6) 0.7978(4) 0.043(3) Uani 1 1 d U . .
H59A H 0.5442 0.7103 0.7871 0.051 Uiso 1 1 calc R . .
H59B H 0.4945 0.7203 0.8311 0.051 Uiso 1 1 calc R . .
C60 C 0.4211(7) 0.6592(6) 0.7533(4) 0.035(3) Uani 1 1 d U . .
C61 C 0.3476(7) 0.6240(6) 0.7484(4) 0.032(3) Uani 1 1 d U . .
C62 C 0.3466(7) 0.5892(6) 0.7152(4) 0.039(3) Uani 1 1 d U . .
H62 H 0.2956 0.5660 0.7116 0.046 Uiso 1 1 calc R . .
C63 C 0.4173(7) 0.5871(6) 0.6867(4) 0.036(3) Uani 1 1 d U . .
C64 C 0.4906(7) 0.6232(5) 0.6915(4) 0.033(3) Uani 1 1 d U . .
C65 C 0.4892(7) 0.6597(6) 0.7250(4) 0.037(3) Uani 1 1 d U . .
H65 H 0.5382 0.6856 0.7277 0.045 Uiso 1 1 calc R . .
C66 C 0.2061(8) 0.5861(9) 0.7754(5) 0.068(4) Uani 1 1 d U . .
H66A H 0.1776 0.6066 0.7455 0.102 Uiso 1 1 calc R . .
H66B H 0.1649 0.5890 0.7994 0.102 Uiso 1 1 calc R . .
H66C H 0.2243 0.5365 0.7791 0.102 Uiso 1 1 calc R . .
C67 C 0.5218(7) 0.6144(7) 0.5691(4) 0.041(3) Uani 1 1 d U . .
H67A H 0.5444 0.6095 0.5398 0.049 Uiso 1 1 calc R . .
H67B H 0.5440 0.5725 0.5938 0.049 Uiso 1 1 calc R . .
C68 C 0.5739(7) 0.6239(7) 0.6634(4) 0.041(3) Uani 1 1 d U . .
H68A H 0.6251 0.6251 0.6828 0.050 Uiso 1 1 calc R . .
H68B H 0.5800 0.5794 0.6548 0.050 Uiso 1 1 calc R . .
C69 C 0.4102(7) 0.5471(6) 0.6518(4) 0.040(3) Uani 1 1 d U . .
H69A H 0.4692 0.5272 0.6473 0.048 Uiso 1 1 calc R . .
H69B H 0.3728 0.5069 0.6643 0.048 Uiso 1 1 calc R . .
C70 C 0.4528(8) 1.2363(7) 0.8489(5) 0.050(3) Uani 1 1 d U . .
H70A H 0.4994 1.2587 0.8612 0.060 Uiso 1 1 calc R . .
H70B H 0.4031 1.2715 0.8385 0.060 Uiso 1 1 calc R . .
C71 C 0.4242(7) 1.1750(6) 0.8845(4) 0.044(3) Uani 1 1 d U . .
H71A H 0.3655 1.1625 0.8769 0.053 Uiso 1 1 calc R . .
H71B H 0.4216 1.1848 0.9144 0.053 Uiso 1 1 calc R . .
C72 C 0.4820(7) 1.0498(6) 0.9205(4) 0.040(3) Uani 1 1 d U . .
H72A H 0.4693 1.0136 0.9053 0.048 Uiso 1 1 calc R . .
H72B H 0.4315 1.0543 0.9399 0.048 Uiso 1 1 calc R . .
C73 C 0.5617(8) 1.0245(6) 0.9505(4) 0.038(3) Uani 1 1 d U . .
C74 C 0.5972(8) 0.9596(6) 0.9611(4) 0.041(3) Uani 1 1 d U . .
H74 H 0.5695 0.9264 0.9496 0.050 Uiso 1 1 calc R . .
C75 C 0.6753(7) 0.9356(6) 0.9889(4) 0.037(3) Uani 1 1 d U . .
C76 C 0.7166(7) 0.9861(6) 1.0046(4) 0.033(3) Uani 1 1 d U . .
C77 C 0.6791(8) 1.0545(7) 0.9949(4) 0.043(3) Uani 1 1 d U . .
H77 H 0.7056 1.0880 1.0066 0.052 Uiso 1 1 calc R . .
C78 C 0.6036(9) 1.0742(7) 0.9686(4) 0.053(3) Uani 1 1 d U . .
H78 H 0.5789 1.1212 0.9624 0.063 Uiso 1 1 calc R . .
C79 C 0.7135(8) 0.8658(6) 1.0001(4) 0.041(3) Uani 1 1 d U . .
H79 H 0.6846 0.8309 0.9909 0.049 Uiso 1 1 calc R . .
C80 C 0.7905(9) 0.8475(6) 1.0237(4) 0.047(3) Uani 1 1 d U . .
H80 H 0.8145 0.8002 1.0310 0.056 Uiso 1 1 calc R . .
C81 C 0.8349(8) 0.8985(7) 1.0375(4) 0.043(3) Uani 1 1 d U . .
C82 C 0.7983(8) 0.9674(6) 1.0296(4) 0.041(3) Uani 1 1 d U . .
H82 H 0.8266 1.0009 1.0405 0.050 Uiso 1 1 calc R . .
C83 C 0.9718(8) 0.9317(8) 1.0604(5) 0.058(4) Uani 1 1 d U . .
H83A H 0.9580 0.9489 1.0871 0.069 Uiso 1 1 calc R . .
H83B H 0.9649 0.9721 1.0323 0.069 Uiso 1 1 calc R . .
C84 C 1.0640(8) 0.8981(7) 1.0646(5) 0.054(4) Uani 1 1 d U . .
H84A H 1.1052 0.9296 1.0725 0.065 Uiso 1 1 calc R . .
H84B H 1.0669 0.8527 1.0891 0.065 Uiso 1 1 calc R . .
C85 C 1.0862(7) 0.8198(6) 1.0178(5) 0.043(3) Uani 1 1 d U . .
C86 C 1.1262(7) 0.8124(6) 0.9770(4) 0.039(3) Uani 1 1 d U . .
C87 C 1.1242(7) 0.7476(6) 0.9689(4) 0.033(3) Uani 1 1 d U . .
H87 H 1.1462 0.7430 0.9409 0.040 Uiso 1 1 calc R . .
C88 C 1.0912(6) 0.6883(6) 1.0002(4) 0.030(3) Uani 1 1 d U . .
C89 C 1.0575(6) 0.6955(6) 1.0406(4) 0.033(3) Uani 1 1 d U . .
C90 C 1.0544(7) 0.7612(6) 1.0487(4) 0.039(3) Uani 1 1 d U . .
H90 H 1.0295 0.7658 1.0762 0.047 Uiso 1 1 calc R . .
C91 C 1.2019(9) 0.8651(8) 0.9098(5) 0.062(4) Uani 1 1 d U . .
H91A H 1.2350 0.8193 0.9168 0.092 Uiso 1 1 calc R . .
H91B H 1.2421 0.9032 0.8996 0.092 Uiso 1 1 calc R . .
H91C H 1.1588 0.8685 0.8855 0.092 Uiso 1 1 calc R . .
C92 C 0.4161(8) 1.1978(7) 0.7819(4) 0.045(3) Uani 1 1 d U . .
H92A H 0.3963 1.2415 0.7579 0.054 Uiso 1 1 calc R . .
H92B H 0.3654 1.1795 0.8009 0.054 Uiso 1 1 calc R . .
C93 C 0.4556(8) 1.1428(6) 0.7606(4) 0.044(3) Uani 1 1 d U . .
H93A H 0.4091 1.1184 0.7498 0.053 Uiso 1 1 calc R . .
H93B H 0.4930 1.1649 0.7345 0.053 Uiso 1 1 calc R . .
C94 C 0.5532(7) 1.0334(6) 0.7844(4) 0.036(3) Uani 1 1 d U . .
H94A H 0.5261 1.0301 0.7558 0.043 Uiso 1 1 calc R . .
H94B H 0.6151 1.0443 0.7780 0.043 Uiso 1 1 calc R . .
C95 C 0.5508(7) 0.9640(6) 0.8192(4) 0.033(3) Uani 1 1 d U . .
C96 C 0.6256(7) 0.9202(6) 0.8349(4) 0.036(3) Uani 1 1 d U . .
H96 H 0.6800 0.9355 0.8218 0.043 Uiso 1 1 calc R . .
C97 C 0.6258(7) 0.8558(6) 0.8685(4) 0.033(3) Uani 1 1 d U . .
C98 C 0.5438(6) 0.8343(6) 0.8903(4) 0.033(3) Uani 1 1 d U . .
C99 C 0.4660(7) 0.8768(6) 0.8729(4) 0.035(3) Uani 1 1 d U . .
H99 H 0.4108 0.8611 0.8846 0.042 Uiso 1 1 calc R . .
C100 C 0.4695(7) 0.9388(6) 0.8400(4) 0.031(3) Uani 1 1 d U . .
H100 H 0.4168 0.9668 0.8301 0.038 Uiso 1 1 calc R . .
C101 C 0.7011(7) 0.8139(6) 0.8860(4) 0.034(3) Uani 1 1 d U . .
H101 H 0.7555 0.8275 0.8721 0.041 Uiso 1 1 calc R . .
C102 C 0.7004(7) 0.7543(6) 0.9223(4) 0.042(3) Uani 1 1 d U . .
H102 H 0.7532 0.7269 0.9330 0.050 Uiso 1 1 calc R . .
C103 C 0.6201(7) 0.7336(6) 0.9439(4) 0.036(3) Uani 1 1 d U . .
C104 C 0.5442(7) 0.7714(6) 0.9274(4) 0.038(3) Uani 1 1 d U . .
H104 H 0.4904 0.7553 0.9409 0.045 Uiso 1 1 calc R . .
C105 C 0.5582(8) 0.6686(8) 1.0142(4) 0.053(4) Uani 1 1 d U . .
H10A H 0.5080 0.6465 1.0047 0.064 Uiso 1 1 calc R . .
H10B H 0.5377 0.7158 1.0164 0.064 Uiso 1 1 calc R . .
C106 C 0.5927(8) 0.6241(8) 1.0593(4) 0.055(4) Uani 1 1 d U . .
H10C H 0.5434 0.6084 1.0800 0.066 Uiso 1 1 calc R . .
H10D H 0.6251 0.5815 1.0555 0.066 Uiso 1 1 calc R . .
C107 C 0.7399(7) 0.6495(7) 1.0776(4) 0.039(3) Uani 1 1 d U . .
C108 C 0.7897(8) 0.6786(6) 1.1059(4) 0.043(3) Uani 1 1 d U . .
C109 C 0.8782(7) 0.6710(6) 1.1051(4) 0.035(3) Uani 1 1 d U . .
H109 H 0.9116 0.6906 1.1241 0.042 Uiso 1 1 calc R . .
C110 C 0.9222(6) 0.6354(6) 1.0776(4) 0.029(3) Uani 1 1 d U . .
C111 C 0.8747(7) 0.6041(6) 1.0502(4) 0.033(3) Uani 1 1 d U . .
C112 C 0.7833(7) 0.6135(6) 1.0504(4) 0.035(3) Uani 1 1 d U . .
H112 H 0.7497 0.5945 1.0313 0.042 Uiso 1 1 calc R . .
C113 C 0.7954(9) 0.7371(9) 1.1628(5) 0.070(5) Uani 1 1 d U . .
H11A H 0.8377 0.6997 1.1797 0.105 Uiso 1 1 calc R . .
H11B H 0.7579 0.7528 1.1843 0.105 Uiso 1 1 calc R . .
H11C H 0.8268 0.7771 1.1442 0.105 Uiso 1 1 calc R . .
C114 C 0.5537(8) 1.2564(6) 0.7831(5) 0.049(3) Uani 1 1 d U . .
H11D H 0.5360 1.3071 0.7777 0.059 Uiso 1 1 calc R . .
H11E H 0.5603 1.2471 0.7531 0.059 Uiso 1 1 calc R . .
C115 C 0.6377(8) 1.2385(7) 0.8093(5) 0.052(3) Uani 1 1 d U . .
H11F H 0.6878 1.2531 0.7889 0.063 Uiso 1 1 calc R . .
H11G H 0.6388 1.2626 0.8334 0.063 Uiso 1 1 calc R . .
C116 C 0.7209(7) 1.1325(7) 0.8583(4) 0.048(3) Uani 1 1 d U . .
H11H H 0.7027 1.1167 0.8906 0.058 Uiso 1 1 calc R . .
H11I H 0.7621 1.1703 0.8555 0.058 Uiso 1 1 calc R . .
C117 C 0.7691(6) 1.0705(7) 0.8467(4) 0.037(3) Uani 1 1 d U . .
C118 C 0.7988(7) 1.0120(7) 0.8807(4) 0.041(3) Uani 1 1 d U . .
H118 H 0.7816 1.0069 0.9112 0.050 Uiso 1 1 calc R . .
C119 C 0.8554(7) 0.9583(6) 0.8710(4) 0.037(3) Uani 1 1 d U . .
C120 C 0.8751(6) 0.9646(6) 0.8266(4) 0.034(3) Uani 1 1 d U . .
C121 C 0.8410(7) 1.0234(7) 0.7911(4) 0.040(3) Uani 1 1 d U . .
H121 H 0.8541 1.0266 0.7602 0.048 Uiso 1 1 calc R . .
C122 C 0.7887(7) 1.0762(7) 0.8009(4) 0.043(3) Uani 1 1 d U . .
H122 H 0.7662 1.1157 0.7770 0.051 Uiso 1 1 calc R . .
C123 C 0.8903(7) 0.9014(7) 0.9073(4) 0.043(3) Uani 1 1 d U . .
H123 H 0.8774 0.8983 0.9382 0.052 Uiso 1 1 calc R . .
C124 C 0.9441(8) 0.8507(7) 0.8962(4) 0.045(3) Uani 1 1 d U . .
H124 H 0.9677 0.8114 0.9198 0.054 Uiso 1 1 calc R . .
C125 C 0.9641(7) 0.8564(6) 0.8510(4) 0.036(3) Uani 1 1 d U . .
C126 C 0.9307(7) 0.9108(6) 0.8157(4) 0.039(3) Uani 1 1 d U . .
H126 H 0.9437 0.9132 0.7850 0.047 Uiso 1 1 calc R . .
C127 C 1.0235(8) 0.7878(7) 0.8016(4) 0.047(3) Uani 1 1 d U . .
H12A H 1.0746 0.8090 0.7841 0.056 Uiso 1 1 calc R . .
H12B H 0.9696 0.8084 0.7837 0.056 Uiso 1 1 calc R . .
C128 C 1.0299(8) 0.7089(7) 0.8108(4) 0.047(3) Uani 1 1 d U . .
H12C H 1.0390 0.6973 0.7818 0.056 Uiso 1 1 calc R . .
H12D H 1.0811 0.6887 0.8311 0.056 Uiso 1 1 calc R . .
C129 C 0.9521(8) 0.6506(6) 0.8789(4) 0.036(3) Uani 1 1 d U . .
C130 C 0.8722(7) 0.6230(6) 0.8960(4) 0.037(3) Uani 1 1 d U . .
C131 C 0.8645(7) 0.5944(6) 0.9421(4) 0.034(3) Uani 1 1 d U . .
H131 H 0.8104 0.5753 0.9532 0.041 Uiso 1 1 calc R . .
C132 C 0.9293(8) 0.5915(5) 0.9736(4) 0.036(3) Uani 1 1 d U . .
C133 C 1.0117(7) 0.6219(6) 0.9557(4) 0.035(3) Uani 1 1 d U . .
C134 C 1.0185(7) 0.6490(6) 0.9095(4) 0.034(3) Uani 1 1 d U . .
H134 H 1.0724 0.6678 0.8978 0.041 Uiso 1 1 calc R . .
C135 C 0.7280(8) 0.5920(8) 0.8790(5) 0.063(4) Uani 1 1 d U . .
H13A H 0.7422 0.5415 0.8934 0.095 Uiso 1 1 calc R . .
H13B H 0.6878 0.5979 0.8531 0.095 Uiso 1 1 calc R . .
H13C H 0.7003 0.6128 0.9013 0.095 Uiso 1 1 calc R . .
C136 C 1.0232(7) 0.6341(6) 1.0776(4) 0.038(3) Uani 1 1 d U . .
H13D H 1.0445 0.6358 1.1078 0.046 Uiso 1 1 calc R . .
H13E H 1.0467 0.5891 1.0730 0.046 Uiso 1 1 calc R . .
C137 C 1.0897(7) 0.6209(6) 0.9856(4) 0.034(3) Uani 1 1 d U . .
H13F H 1.1439 0.6157 0.9689 0.041 Uiso 1 1 calc R . .
H13G H 1.0885 0.5796 1.0132 0.041 Uiso 1 1 calc R . .
C138 C 0.9152(7) 0.5563(6) 1.0233(4) 0.037(3) Uani 1 1 d U . .
H13H H 0.9723 0.5358 1.0377 0.045 Uiso 1 1 calc R . .
H13I H 0.8768 0.5167 1.0261 0.045 Uiso 1 1 calc R . .
Cl1 Cl 0.3121(2) 0.7791(2) 0.30914(13) 0.0658(10) Uani 1 1 d . . .
Cl2 Cl 0.8343(3) 0.7876(2) 0.26930(13) 0.0670(10) Uani 1 1 d . . .
C139 C 0.8204(6) 0.9530(7) 0.1935(4) 0.066(4) Uani 1 1 d D . .
H139 H 0.8198 0.9106 0.2209 0.079 Uiso 1 1 calc R . .
Cl3 Cl 0.7767(4) 1.0262(3) 0.20858(16) 0.1148(19) Uani 1 1 d D . .
Cl4 Cl 0.7594(3) 0.9376(2) 0.15049(15) 0.0843(14) Uani 1 1 d D . .
Cl5 Cl 0.9282(3) 0.9672(4) 0.1774(2) 0.145(3) Uani 1 1 d D . .
C140 C 0.3234(9) 0.9316(8) 0.3351(5) 0.062(4) Uani 1 1 d . . .
H140 H 0.3139 0.8914 0.3224 0.075 Uiso 1 1 calc R . .
Cl6 Cl 0.4354(2) 0.9366(3) 0.34354(13) 0.0813(13) Uani 1 1 d . . .
Cl7 Cl 0.2835(3) 1.0123(3) 0.29510(14) 0.0844(13) Uani 1 1 d . . .
Cl8 Cl 0.2668(3) 0.9193(2) 0.38582(14) 0.0756(12) Uani 1 1 d . . .
C141 C 0.8079(11) 0.6145(12) 0.2954(7) 0.086(9) Uani 0.642(15) 1 d PDU A 1
H141 H 0.8287 0.6634 0.2844 0.103 Uiso 0.642(15) 1 calc PR A 1
Cl9 Cl 0.7901(12) 0.5908(12) 0.3537(6) 0.098(5) Uani 0.642(15) 1 d PDU A 1
Cl10 Cl 0.7163(7) 0.6065(4) 0.2650(3) 0.096(3) Uani 0.642(15) 1 d PDU A 1
Cl11 Cl 0.8865(10) 0.5529(10) 0.2853(5) 0.207(8) Uani 0.642(15) 1 d PDU A 1
C241 C 0.8436(17) 0.6091(19) 0.3138(10) 0.099(16) Uani 0.358(15) 1 d PDU A 2
H241 H 0.8376 0.6619 0.3024 0.119 Uiso 0.358(15) 1 calc PR A 2
Cl74 Cl 0.796(2) 0.579(2) 0.3668(11) 0.113(12) Uani 0.358(15) 1 d PDU A 2
Cl75 Cl 0.9529(14) 0.5798(11) 0.3187(11) 0.197(14) Uani 0.358(15) 1 d PDU A 2
Cl76 Cl 0.795(2) 0.5719(16) 0.2750(8) 0.187(13) Uani 0.358(15) 1 d PDU A 2
C142 C 0.2587(9) 0.6040(11) 0.3332(6) 0.162(12) Uani 1 1 d D . .
H142 H 0.2640 0.6556 0.3182 0.194 Uiso 1 1 calc R B 1
Cl12 Cl 0.2261(12) 0.5685(8) 0.2908(6) 0.170(8) Uani 0.62(2) 1 d PDU C 1
Cl13 Cl 0.3613(12) 0.5704(8) 0.3539(9) 0.227(13) Uani 0.62(2) 1 d PDU C 1
Cl14 Cl 0.1808(13) 0.5977(6) 0.3757(6) 0.189(8) Uani 0.62(2) 1 d PDU C 1
Cl59 Cl 0.304(3) 0.5827(12) 0.2868(9) 0.217(15) Uani 0.38(2) 1 d PDU C 2
Cl60 Cl 0.1492(10) 0.5847(10) 0.3371(12) 0.171(13) Uani 0.38(2) 1 d PDU C 2
Cl61 Cl 0.316(2) 0.5566(19) 0.3830(10) 0.26(2) Uani 0.38(2) 1 d PDU C 2
C143 C 0.2118(8) 0.3144(6) 0.4199(3) 0.072(4) Uani 1 1 d DU . .
H143 H 0.2727 0.2933 0.4280 0.086 Uiso 1 1 calc R D 1
Cl15 Cl 0.210(3) 0.4043(9) 0.4119(16) 0.242(18) Uani 0.38(3) 1 d PDU E 1
Cl16 Cl 0.1429(14) 0.2776(15) 0.4633(6) 0.122(11) Uani 0.38(3) 1 d PDU E 1
Cl17 Cl 0.1779(11) 0.300(2) 0.3692(7) 0.149(13) Uani 0.38(3) 1 d PDU E 1
Cl53 Cl 0.1945(7) 0.3984(5) 0.3859(5) 0.111(5) Uani 0.62(3) 1 d PDU E 2
Cl54 Cl 0.1531(12) 0.3002(11) 0.4696(5) 0.126(6) Uani 0.62(3) 1 d PDU E 2
Cl55 Cl 0.1728(7) 0.2530(8) 0.3940(8) 0.118(6) Uani 0.62(3) 1 d PDU E 2
C144 C 0.4868(11) 0.3005(7) 0.6307(4) 0.121(8) Uani 1 1 d DU . .
H144 H 0.5412 0.2847 0.6498 0.145 Uiso 1 1 calc R F 1
Cl18 Cl 0.4709(11) 0.2525(9) 0.5924(6) 0.160(7) Uani 0.471(15) 1 d PDU G 1
Cl19 Cl 0.482(3) 0.3888(9) 0.6005(12) 0.34(2) Uani 0.471(15) 1 d PDU G 1
Cl20 Cl 0.3871(12) 0.2855(11) 0.6636(5) 0.223(14) Uani 0.471(15) 1 d PDU G 1
Cl50 Cl 0.4193(13) 0.2341(7) 0.6353(8) 0.228(13) Uani 0.529(15) 1 d PDU G 2
Cl51 Cl 0.4892(10) 0.3649(10) 0.5772(4) 0.181(10) Uani 0.529(15) 1 d PDU G 2
Cl52 Cl 0.4495(10) 0.3489(7) 0.6680(4) 0.141(6) Uani 0.529(15) 1 d PDU G 2
C145 C 0.0779(7) 0.4553(7) 0.2080(4) 0.076(5) Uani 1 1 d D . .
H145 H 0.0964 0.4086 0.2035 0.091 Uiso 1 1 calc R H 1
Cl21 Cl 0.1608(12) 0.5132(13) 0.1891(11) 0.101(9) Uani 0.45(6) 1 d PDU I 1
Cl22 Cl 0.056(2) 0.4430(18) 0.2647(5) 0.143(10) Uani 0.45(6) 1 d PDU I 1
Cl23 Cl -0.0163(13) 0.4898(19) 0.1747(9) 0.168(16) Uani 0.45(6) 1 d PDU I 1
Cl62 Cl 0.1637(14) 0.5053(13) 0.2114(19) 0.193(14) Uani 0.55(6) 1 d PDU I 2
Cl63 Cl 0.0392(14) 0.4130(19) 0.2621(5) 0.122(8) Uani 0.55(6) 1 d PDU I 2
Cl64 Cl -0.0085(8) 0.5005(8) 0.1729(3) 0.061(5) Uani 0.55(6) 1 d PDU I 2
C146 C 0.2175(7) 0.2648(6) 0.2356(4) 0.065(4) Uani 1 1 d D . .
H146 H 0.1841 0.2883 0.2066 0.078 Uiso 1 1 calc R J 1
Cl24 Cl 0.1427(11) 0.2278(19) 0.2771(5) 0.108(6) Uani 0.69(9) 1 d PDU K 1
Cl25 Cl 0.2900(7) 0.2008(10) 0.2255(11) 0.090(6) Uani 0.69(9) 1 d PDU K 1
Cl26 Cl 0.2737(12) 0.3297(9) 0.2508(12) 0.068(5) Uani 0.69(9) 1 d PDU K 1
Cl65 Cl 0.139(3) 0.251(4) 0.2776(15) 0.120(15) Uani 0.31(9) 1 d PDU K 2
Cl66 Cl 0.284(3) 0.1906(18) 0.240(2) 0.15(2) Uani 0.31(9) 1 d PDU K 2
Cl67 Cl 0.280(3) 0.335(2) 0.239(3) 0.081(14) Uani 0.31(9) 1 d PDU K 2
C147 C 0.4989(8) 0.5104(8) 0.1999(5) 0.072(6) Uani 0.829(9) 1 d PDU L 1
H147 H 0.5232 0.4709 0.2262 0.086 Uiso 0.829(9) 1 calc PR L 1
Cl27 Cl 0.4757(5) 0.4746(3) 0.1563(2) 0.112(3) Uani 0.829(9) 1 d PD L 1
Cl28 Cl 0.5799(4) 0.5709(3) 0.1831(2) 0.091(2) Uani 0.829(9) 1 d PDU L 1
Cl29 Cl 0.4065(5) 0.5491(5) 0.2196(4) 0.166(4) Uani 0.829(9) 1 d PDU L 1
C247 C 0.535(2) 0.534(2) 0.2017(13) 0.09(2) Uani 0.171(9) 1 d PDU L 2
H247 H 0.5280 0.4852 0.2228 0.104 Uiso 0.171(9) 1 calc PR L 2
Cl77 Cl 0.4337(17) 0.5700(16) 0.1790(12) 0.111(12) Uani 0.171(9) 1 d PDU L 2
Cl78 Cl 0.607(2) 0.528(2) 0.1591(13) 0.149(17) Uani 0.171(9) 1 d PDU L 2
Cl79 Cl 0.579(3) 0.587(3) 0.2320(18) 0.23(2) Uani 0.171(9) 1 d PDU L 2
C148 C 0.2784(8) 0.6823(6) 0.0616(4) 0.078(5) Uani 1 1 d D . .
H148 H 0.2180 0.7032 0.0520 0.094 Uiso 1 1 calc R M 1
Cl30 Cl 0.284(3) 0.6337(14) 0.1188(5) 0.221(14) Uani 0.49(4) 1 d PDU N 1
Cl31 Cl 0.3172(11) 0.6296(15) 0.0283(11) 0.114(8) Uani 0.49(4) 1 d PDU N 1
Cl32 Cl 0.3527(13) 0.7480(10) 0.0605(5) 0.104(7) Uani 0.49(4) 1 d PDU N 1
Cl71 Cl 0.3522(11) 0.7468(8) 0.0505(12) 0.192(13) Uani 0.51(4) 1 d PDU N 2
Cl72 Cl 0.3146(18) 0.6090(12) 0.0459(11) 0.162(12) Uani 0.51(4) 1 d PDU N 2
Cl73 Cl 0.2402(8) 0.6576(13) 0.1176(4) 0.146(8) Uani 0.51(4) 1 d PDU N 2
C149 C 0.6766(7) 0.3696(5) 0.1207(4) 0.073(5) Uani 1 1 d D . .
H149 H 0.6449 0.3745 0.1483 0.087 Uiso 1 1 calc R O 1
Cl33 Cl 0.601(3) 0.365(2) 0.0800(14) 0.20(2) Uani 0.34(5) 1 d PDU P 1
Cl34 Cl 0.7443(18) 0.2928(10) 0.1359(12) 0.091(8) Uani 0.34(5) 1 d PDU P 1
Cl35 Cl 0.738(2) 0.4435(14) 0.0989(13) 0.117(14) Uani 0.34(5) 1 d PDU P 1
Cl56 Cl 0.5869(9) 0.3896(14) 0.0837(5) 0.120(6) Uani 0.66(5) 1 d PDU P 4
Cl57 Cl 0.719(2) 0.2862(6) 0.1240(11) 0.151(8) Uani 0.66(5) 1 d PDU P 4
Cl58 Cl 0.7542(12) 0.4339(8) 0.1033(5) 0.074(4) Uani 0.66(5) 1 d PDU P 4
C150 C 0.0343(9) 0.7412(5) 0.2221(4) 0.081(5) Uani 1 1 d D . .
H150 H -0.0178 0.7349 0.2424 0.097 Uiso 1 1 calc R Q 1
Cl36 Cl 0.0489(10) 0.6710(9) 0.1993(5) 0.153(7) Uani 0.62(2) 1 d PDU R 1
Cl37 Cl 0.1277(4) 0.7496(4) 0.2524(3) 0.048(3) Uani 0.62(2) 1 d PDU R 1
Cl38 Cl 0.0180(10) 0.8175(8) 0.1758(5) 0.175(9) Uani 0.62(2) 1 d PDU R 1
Cl68 Cl 0.0215(15) 0.6536(8) 0.2273(16) 0.221(17) Uani 0.38(2) 1 d PDU R 2
Cl69 Cl 0.1301(14) 0.7572(15) 0.2456(9) 0.205(17) Uani 0.38(2) 1 d PDU R 2
Cl70 Cl 0.038(2) 0.7899(19) 0.1645(6) 0.207(17) Uani 0.38(2) 1 d PDU R 2
O_1 O 0.6981(19) 0.6024(16) 0.4587(9) 0.141(7) Uani 0.75 1 d PU . .
O_2 O 1.0364(19) 0.5260(14) 0.4201(12) 0.120(9) Uani 0.50 1 d P . .
O_3 O 0.045(2) 0.4385(14) 0.5111(11) 0.106(9) Uani 0.40 1 d PU . .
O_4 O 0.8284(16) 0.5109(14) 0.4824(8) 0.148(6) Uani 0.75 1 d PU S 1
O_5 O 0.863(2) 0.4450(19) 0.5068(12) 0.140(8) Uani 0.50 1 d PU T 2
O_6 O 0.902(2) 0.4664(17) 0.5509(11) 0.135(8) Uani 0.50 1 d PU . 2
O_7 O 0.7070(16) 0.6310(14) 0.4797(10) 0.135(8) Uani 0.70 1 d PU U 2
O_8 O 0.754(2) 0.537(2) 0.4822(12) 0.147(6) Uani 0.50 1 d PU . 2
O_9 O 0.355(3) 0.5021(13) 0.5040(14) 0.170(13) Uani 0.50 1 d PU V 2
O_10 O 0.058(3) 0.4623(14) 0.5426(11) 0.109(10) Uani 0.40 1 d PU W 2
Cl80_10 Cl 0.470(2) 0.4746(16) 0.5233(13) 0.135(12) Uani 0.20 1 d P . 2
Cl81_10 Cl 0.332(2) 0.5183(11) 0.4698(8) 0.148(9) Uani 0.30 1 d PU . 2

loop_
_atom_site_aniso_label
_atom_site_aniso_U_11
_atom_site_aniso_U_22
_atom_site_aniso_U_33
_atom_site_aniso_U_23
_atom_site_aniso_U_13
_atom_site_aniso_U_12
P1 0.0328(17) 0.0433(19) 0.0303(18) -0.0146(14) -0.0024(13) -0.0015(14)
P2 0.0219(15) 0.0421(19) 0.0408(19) -0.0245(15) -0.0003(13) -0.0024(13)
N1 0.032(5) 0.041(6) 0.038(6) -0.015(5) -0.002(4) 0.002(4)
N2 0.050(6) 0.038(6) 0.027(5) -0.011(4) -0.001(4) -0.009(5)
N3 0.044(6) 0.057(6) 0.034(6) -0.020(5) -0.008(5) 0.000(5)
N4 0.029(5) 0.049(6) 0.046(6) -0.020(5) -0.010(4) -0.004(4)
N5 0.037(6) 0.044(6) 0.048(6) -0.028(5) 0.000(5) -0.006(5)
N6 0.032(5) 0.039(6) 0.040(6) -0.020(5) 0.004(4) -0.001(4)
N7 0.022(5) 0.036(5) 0.048(6) -0.026(5) 0.000(4) 0.003(4)
N8 0.020(5) 0.051(6) 0.060(7) -0.033(5) 0.005(4) -0.011(4)
O1 0.038(5) 0.049(5) 0.054(5) -0.032(4) -0.006(4) 0.008(4)
O2 0.034(5) 0.105(8) 0.053(6) -0.037(5) -0.003(4) 0.012(5)
O3 0.042(5) 0.079(7) 0.060(6) -0.012(5) 0.014(5) -0.014(5)
O4 0.044(5) 0.087(7) 0.057(6) 0.016(5) -0.016(5) -0.028(5)
O5 0.039(5) 0.049(5) 0.041(5) -0.025(4) 0.008(4) 0.000(4)
O6 0.043(5) 0.056(5) 0.052(6) -0.031(4) 0.017(4) -0.018(4)
O7 0.043(5) 0.118(8) 0.043(6) -0.033(5) -0.016(5) 0.012(5)
O8 0.055(6) 0.057(6) 0.052(6) -0.015(5) 0.011(4) -0.024(5)
O9 0.030(4) 0.054(5) 0.060(6) -0.028(4) 0.014(4) -0.010(4)
O10 0.044(5) 0.057(6) 0.057(6) -0.024(4) 0.007(4) -0.001(4)
O11 0.042(5) 0.056(6) 0.094(7) -0.041(5) 0.013(5) -0.017(4)
O12 0.040(5) 0.059(6) 0.048(6) -0.017(5) 0.014(4) 0.004(4)
O13 0.024(5) 0.085(7) 0.063(6) -0.026(5) 0.014(4) -0.005(4)
O14 0.052(5) 0.048(5) 0.050(6) -0.024(4) -0.014(4) 0.004(4)
O15 0.045(5) 0.054(5) 0.028(5) -0.015(4) -0.001(4) -0.015(4)
O16 0.040(5) 0.047(5) 0.066(6) -0.021(5) 0.001(4) -0.013(4)
O17 0.030(5) 0.084(7) 0.056(6) -0.036(5) 0.006(4) 0.011(4)
O18 0.057(6) 0.073(6) 0.044(5) -0.023(5) -0.007(4) -0.027(5)
C1 0.034(7) 0.041(7) 0.042(8) -0.013(6) 0.009(6) 0.003(5)
C2 0.047(7) 0.041(7) 0.033(7) -0.008(6) 0.016(6) 0.011(6)
C3 0.067(8) 0.032(7) 0.030(7) -0.010(5) -0.002(6) -0.002(6)
C4 0.044(7) 0.054(8) 0.029(7) -0.018(6) -0.001(5) -0.006(6)
C5 0.022(6) 0.042(7) 0.054(8) -0.013(6) 0.008(5) 0.001(5)
C6 0.032(7) 0.040(7) 0.057(8) -0.021(6) 0.018(6) -0.007(6)
C7 0.021(6) 0.036(7) 0.061(8) -0.005(6) 0.015(5) -0.009(5)
C8 0.025(6) 0.035(6) 0.038(7) -0.012(5) 0.001(5) -0.003(5)
C9 0.025(6) 0.031(6) 0.042(7) -0.009(5) 0.001(5) -0.004(5)
C10 0.022(6) 0.038(7) 0.056(8) -0.017(6) 0.013(5) -0.012(5)
C11 0.038(7) 0.042(7) 0.044(8) -0.018(6) 0.007(6) -0.001(6)
C12 0.026(6) 0.040(7) 0.052(8) -0.015(6) -0.005(5) -0.006(5)
C13 0.022(6) 0.045(8) 0.057(8) -0.012(6) -0.008(5) -0.005(5)
C14 0.031(7) 0.072(9) 0.055(8) -0.040(7) -0.008(6) 0.002(6)
C15 0.021(6) 0.077(9) 0.070(10) -0.034(8) 0.000(6) -0.007(6)
C16 0.020(6) 0.067(8) 0.045(8) -0.036(6) -0.004(6) 0.002(6)
C17 0.038(7) 0.056(8) 0.034(7) -0.023(6) -0.013(6) 0.007(6)
C18 0.034(7) 0.078(9) 0.028(7) -0.032(6) 0.003(5) -0.011(6)
C19 0.033(6) 0.048(7) 0.039(7) -0.029(6) 0.002(6) 0.000(5)
C20 0.024(6) 0.053(7) 0.045(8) -0.035(6) -0.004(5) -0.002(5)
C21 0.017(6) 0.064(8) 0.051(8) -0.038(6) -0.002(5) -0.008(5)
C22 0.089(12) 0.122(15) 0.047(11) -0.010(10) -0.007(9) 0.044(11)
C23 0.039(7) 0.056(8) 0.046(8) -0.008(6) 0.008(6) 0.001(6)
C24 0.048(8) 0.067(9) 0.041(8) -0.021(7) -0.015(6) 0.000(7)
C25 0.045(7) 0.067(9) 0.047(8) -0.027(7) 0.011(6) -0.015(6)
C26 0.034(6) 0.060(8) 0.030(7) -0.028(6) -0.003(5) 0.001(6)
C27 0.071(9) 0.053(8) 0.032(8) -0.021(6) 0.007(7) 0.000(7)
C28 0.069(9) 0.058(9) 0.022(7) -0.014(6) 0.008(6) -0.010(7)
C29 0.051(7) 0.046(7) 0.022(6) -0.015(5) 0.006(5) -0.010(6)
C30 0.053(8) 0.063(9) 0.024(7) -0.021(6) -0.003(6) -0.017(7)
C31 0.052(8) 0.066(9) 0.019(7) -0.024(6) 0.006(6) -0.015(7)
C32 0.057(8) 0.055(9) 0.034(7) -0.009(6) 0.007(6) -0.014(7)
C33 0.044(7) 0.050(8) 0.042(8) -0.012(6) 0.005(6) -0.016(6)
C34 0.052(8) 0.044(7) 0.040(8) -0.007(6) -0.010(6) -0.008(6)
C35 0.051(8) 0.056(8) 0.027(7) -0.020(6) 0.005(6) -0.017(6)
C36 0.050(9) 0.096(11) 0.042(8) -0.013(8) -0.008(7) -0.011(8)
C37 0.062(10) 0.123(14) 0.065(11) 0.035(10) 0.017(9) 0.002(10)
C38 0.021(6) 0.069(9) 0.033(7) 0.006(6) -0.005(5) -0.007(6)
C39 0.023(6) 0.055(8) 0.040(8) -0.019(6) 0.014(5) -0.009(5)
C40 0.023(6) 0.075(9) 0.016(6) -0.022(6) 0.006(5) -0.004(6)
C41 0.010(5) 0.048(7) 0.036(7) -0.015(5) 0.004(5) -0.005(5)
C42 0.015(6) 0.068(8) 0.044(8) -0.020(7) -0.003(5) -0.003(5)
C43 0.021(6) 0.068(9) 0.032(7) -0.017(6) -0.007(5) -0.013(6)
C44 0.074(10) 0.067(10) 0.052(9) -0.032(8) 0.023(8) -0.022(8)
C45 0.037(7) 0.042(7) 0.061(8) -0.025(6) -0.007(6) -0.001(6)
C46 0.036(7) 0.042(8) 0.086(10) -0.014(7) -0.019(7) -0.001(6)
C47 0.038(7) 0.068(9) 0.049(8) -0.015(7) 0.002(6) -0.007(6)
C48 0.033(7) 0.052(8) 0.058(8) -0.025(7) 0.005(6) -0.003(6)
C49 0.048(8) 0.048(8) 0.056(9) -0.032(7) -0.003(6) 0.001(6)
C50 0.040(7) 0.048(8) 0.058(8) -0.029(7) -0.016(6) -0.001(6)
C51 0.020(6) 0.034(7) 0.057(8) -0.027(6) -0.008(5) -0.007(5)
C52 0.026(6) 0.051(8) 0.055(8) -0.021(6) -0.014(6) -0.006(6)
C53 0.031(7) 0.062(8) 0.046(8) -0.026(7) -0.006(6) -0.008(6)
C54 0.036(7) 0.044(7) 0.040(7) -0.023(6) -0.014(6) 0.000(6)
C55 0.030(6) 0.034(7) 0.044(8) -0.009(6) 0.000(5) -0.002(5)
C56 0.033(6) 0.043(7) 0.046(8) -0.026(6) 0.009(6) 0.001(6)
C57 0.034(7) 0.063(9) 0.035(7) -0.018(6) 0.004(6) 0.001(6)
C58 0.040(7) 0.049(8) 0.044(8) -0.007(6) 0.008(6) -0.003(6)
C59 0.038(7) 0.045(7) 0.047(8) -0.016(6) 0.002(6) -0.011(6)
C60 0.036(7) 0.039(7) 0.033(7) -0.014(5) 0.006(5) -0.010(5)
C61 0.022(6) 0.030(6) 0.044(7) -0.012(5) 0.009(5) 0.001(5)
C62 0.025(6) 0.048(7) 0.046(8) -0.019(6) 0.000(5) -0.009(5)
C63 0.025(6) 0.046(7) 0.038(7) -0.011(5) -0.003(5) -0.011(5)
C64 0.039(7) 0.027(6) 0.034(7) -0.008(5) 0.009(5) -0.001(5)
C65 0.035(7) 0.040(7) 0.039(7) -0.014(6) -0.001(6) -0.013(5)
C66 0.038(8) 0.104(12) 0.082(11) -0.053(10) 0.028(7) -0.021(8)
C67 0.017(6) 0.066(8) 0.049(8) -0.031(6) -0.003(5) 0.004(5)
C68 0.027(6) 0.060(8) 0.039(7) -0.017(6) -0.008(5) -0.002(6)
C69 0.029(6) 0.053(8) 0.039(7) -0.014(6) 0.001(5) -0.003(5)
C70 0.040(7) 0.057(8) 0.061(9) -0.032(7) -0.002(6) 0.004(6)
C71 0.028(6) 0.052(8) 0.059(8) -0.029(7) 0.010(6) 0.000(6)
C72 0.033(7) 0.049(8) 0.048(8) -0.029(6) 0.010(6) -0.008(6)
C73 0.047(7) 0.040(7) 0.035(7) -0.021(6) 0.002(6) -0.020(6)
C74 0.069(9) 0.031(7) 0.036(7) -0.024(6) 0.017(6) -0.021(6)
C75 0.040(7) 0.046(7) 0.026(7) -0.014(5) 0.015(5) -0.009(6)
C76 0.047(7) 0.036(7) 0.024(6) -0.018(5) 0.005(5) -0.009(6)
C77 0.053(8) 0.053(8) 0.033(7) -0.025(6) 0.001(6) -0.020(6)
C78 0.060(9) 0.047(8) 0.050(8) -0.012(6) 0.010(7) -0.003(7)
C79 0.051(8) 0.035(7) 0.043(8) -0.019(6) 0.013(6) -0.017(6)
C80 0.059(8) 0.029(7) 0.057(9) -0.018(6) 0.021(7) -0.015(6)
C81 0.045(7) 0.050(8) 0.032(7) -0.009(6) 0.016(6) -0.007(6)
C82 0.048(7) 0.044(7) 0.043(8) -0.027(6) 0.017(6) -0.015(6)
C83 0.051(8) 0.072(9) 0.065(9) -0.043(8) 0.008(7) -0.016(7)
C84 0.047(8) 0.064(9) 0.075(10) -0.055(8) -0.010(7) -0.015(7)
C85 0.028(6) 0.041(7) 0.071(9) -0.032(7) 0.004(6) -0.014(5)
C86 0.025(6) 0.039(7) 0.057(8) -0.020(6) -0.005(6) -0.005(5)
C87 0.033(6) 0.044(7) 0.030(7) -0.023(6) -0.004(5) -0.006(5)
C88 0.015(5) 0.053(7) 0.034(7) -0.030(6) 0.004(5) 0.001(5)
C89 0.018(6) 0.054(7) 0.035(7) -0.023(6) -0.005(5) -0.009(5)
C90 0.023(6) 0.044(7) 0.063(8) -0.032(6) 0.014(6) -0.013(5)
C91 0.065(9) 0.078(10) 0.043(9) -0.016(7) 0.014(7) -0.031(8)
C92 0.035(7) 0.049(8) 0.058(8) -0.027(6) -0.010(6) 0.004(6)
C93 0.051(8) 0.050(8) 0.037(7) -0.021(6) -0.011(6) -0.006(6)
C94 0.032(6) 0.032(7) 0.050(8) -0.022(6) 0.002(5) 0.002(5)
C95 0.022(6) 0.059(8) 0.028(6) -0.030(6) 0.005(5) -0.010(5)
C96 0.022(6) 0.052(8) 0.039(7) -0.019(6) 0.009(5) -0.008(5)
C97 0.020(6) 0.034(7) 0.050(7) -0.021(6) 0.000(5) 0.002(5)
C98 0.016(6) 0.045(7) 0.044(7) -0.021(6) -0.004(5) -0.010(5)
C99 0.019(6) 0.040(7) 0.057(8) -0.031(6) 0.002(5) -0.009(5)
C100 0.019(6) 0.045(7) 0.038(7) -0.024(6) -0.011(5) -0.002(5)
C101 0.021(6) 0.040(7) 0.047(8) -0.021(6) 0.007(5) 0.003(5)
C102 0.023(6) 0.049(8) 0.057(8) -0.024(7) -0.007(6) 0.010(5)
C103 0.030(7) 0.036(7) 0.050(8) -0.026(6) 0.008(6) -0.009(5)
C104 0.023(6) 0.048(7) 0.048(8) -0.022(6) -0.002(5) -0.017(6)
C105 0.032(7) 0.089(10) 0.039(8) -0.018(7) -0.005(6) -0.019(7)
C106 0.041(7) 0.083(10) 0.041(8) -0.016(7) 0.009(6) -0.012(7)
C107 0.021(6) 0.062(8) 0.035(7) -0.018(6) 0.006(5) -0.005(5)
C108 0.034(7) 0.052(8) 0.043(8) -0.016(6) -0.001(6) 0.003(6)
C109 0.021(6) 0.043(7) 0.045(7) -0.017(6) 0.002(5) -0.005(5)
C110 0.016(5) 0.044(7) 0.029(6) -0.015(5) 0.008(5) 0.004(5)
C111 0.023(6) 0.048(7) 0.025(6) -0.004(5) 0.004(5) -0.008(5)
C112 0.021(6) 0.048(7) 0.037(7) -0.010(6) -0.003(5) -0.011(5)
C113 0.043(8) 0.097(12) 0.085(12) -0.055(10) 0.002(8) 0.027(8)
C114 0.057(8) 0.039(7) 0.055(8) -0.018(6) 0.012(7) -0.009(6)
C115 0.039(7) 0.060(9) 0.068(9) -0.032(7) 0.012(7) -0.024(6)
C116 0.023(6) 0.086(9) 0.050(8) -0.040(7) -0.008(6) -0.007(6)
C117 0.011(5) 0.072(8) 0.041(7) -0.034(7) 0.003(5) -0.008(5)
C118 0.021(6) 0.067(9) 0.044(8) -0.024(7) 0.011(5) -0.021(6)
C119 0.013(5) 0.056(8) 0.042(8) -0.012(6) 0.000(5) -0.011(5)
C120 0.015(5) 0.056(8) 0.028(7) -0.004(6) 0.004(5) -0.005(5)
C121 0.026(6) 0.063(8) 0.034(7) -0.018(6) 0.007(5) -0.009(6)
C122 0.015(6) 0.063(8) 0.051(8) -0.018(6) 0.002(5) -0.004(6)
C123 0.025(6) 0.069(9) 0.040(8) -0.021(7) 0.004(5) -0.005(6)
C124 0.035(7) 0.054(8) 0.046(8) -0.013(6) -0.001(6) -0.016(6)
C125 0.025(6) 0.041(7) 0.043(8) -0.013(6) -0.001(5) -0.015(5)
C126 0.029(6) 0.050(8) 0.042(8) -0.019(6) 0.010(5) -0.009(6)
C127 0.040(7) 0.064(9) 0.034(7) -0.012(6) 0.005(6) -0.005(6)
C128 0.037(7) 0.065(9) 0.039(8) -0.020(6) 0.008(6) 0.014(6)
C129 0.047(7) 0.037(7) 0.032(7) -0.021(5) 0.005(6) -0.008(5)
C130 0.038(7) 0.036(7) 0.048(8) -0.026(6) 0.000(6) -0.005(5)
C131 0.030(6) 0.037(7) 0.044(8) -0.024(6) 0.009(5) -0.008(5)
C132 0.051(7) 0.024(6) 0.042(7) -0.021(5) 0.003(6) -0.006(5)
C133 0.029(6) 0.047(7) 0.035(7) -0.022(6) 0.002(5) 0.016(5)
C134 0.026(6) 0.040(7) 0.047(8) -0.029(6) 0.007(5) -0.005(5)
C135 0.038(8) 0.094(11) 0.069(10) -0.036(8) 0.002(7) -0.034(8)
C136 0.019(6) 0.058(8) 0.042(7) -0.023(6) 0.004(5) 0.003(5)
C137 0.031(6) 0.039(7) 0.035(7) -0.015(5) 0.007(5) 0.000(5)
C138 0.033(6) 0.040(7) 0.043(8) -0.016(6) 0.014(5) -0.007(5)
Cl1 0.070(2) 0.072(2) 0.066(3) -0.035(2) 0.0113(19) -0.0090(19)
Cl2 0.082(3) 0.067(2) 0.056(2) -0.0258(19) 0.0009(19) 0.006(2)
C139 0.045(8) 0.107(12) 0.053(10) -0.029(9) 0.026(7) -0.030(8)
Cl3 0.179(5) 0.116(4) 0.057(3) -0.041(3) -0.010(3) 0.009(4)
Cl4 0.096(3) 0.072(3) 0.086(3) -0.019(2) -0.029(2) -0.037(2)
Cl5 0.058(3) 0.301(9) 0.117(5) -0.113(5) 0.031(3) -0.076(4)
C140 0.054(9) 0.078(10) 0.071(10) -0.047(8) -0.004(7) -0.013(8)
Cl6 0.044(2) 0.149(4) 0.057(3) -0.039(3) 0.0033(18) -0.014(2)
Cl7 0.090(3) 0.114(4) 0.056(3) -0.041(2) -0.009(2) 0.016(3)
Cl8 0.071(3) 0.090(3) 0.077(3) -0.037(2) 0.030(2) -0.031(2)
C141 0.10(2) 0.062(15) 0.11(2) -0.053(16) 0.022(19) -0.022(16)
Cl9 0.132(10) 0.066(7) 0.096(10) -0.019(8) 0.000(7) -0.034(6)
Cl10 0.120(8) 0.074(5) 0.102(6) -0.032(4) 0.005(5) -0.033(5)
Cl11 0.167(13) 0.273(17) 0.220(14) -0.153(13) 0.002(11) 0.101(13)
C241 0.11(3) 0.06(2) 0.15(4) -0.06(2) 0.04(3) -0.05(2)
Cl74 0.15(2) 0.11(2) 0.088(17) -0.036(17) 0.025(15) 0.008(14)
Cl75 0.18(2) 0.131(16) 0.33(4) -0.129(18) 0.12(2) -0.045(14)
Cl76 0.27(3) 0.18(2) 0.153(17) -0.092(16) -0.02(2) -0.10(2)
C142 0.14(2) 0.14(2) 0.22(3) -0.09(2) -0.09(2) 0.036(18)
Cl12 0.188(16) 0.138(11) 0.221(15) -0.120(11) -0.067(12) 0.036(10)
Cl13 0.205(16) 0.102(10) 0.40(3) -0.134(14) -0.21(2) 0.081(11)
Cl14 0.240(17) 0.083(8) 0.240(19) -0.046(10) -0.011(15) 0.025(9)
Cl59 0.26(3) 0.133(16) 0.32(3) -0.149(19) 0.10(3) -0.05(2)
Cl60 0.177(19) 0.075(11) 0.23(3) 0.001(15) 0.008(18) -0.024(11)
Cl61 0.20(3) 0.18(3) 0.38(5) -0.06(3) -0.01(3) -0.06(2)
C143 0.046(9) 0.084(11) 0.082(12) -0.021(9) 0.000(8) 0.007(8)
Cl15 0.29(4) 0.14(2) 0.30(4) -0.06(2) -0.07(3) 0.00(2)
Cl16 0.080(11) 0.125(17) 0.118(16) 0.042(12) -0.041(11) -0.060(11)
Cl17 0.026(7) 0.35(4) 0.094(14) -0.116(19) -0.017(8) 0.038(15)
Cl53 0.085(7) 0.065(6) 0.142(11) 0.033(5) 0.021(6) 0.000(4)
Cl54 0.131(13) 0.161(14) 0.083(8) -0.032(8) 0.050(8) -0.014(9)
Cl55 0.040(5) 0.140(11) 0.216(16) -0.119(10) -0.042(8) 0.016(6)
C144 0.18(2) 0.126(17) 0.077(14) -0.055(13) 0.038(14) -0.038(16)
Cl18 0.167(15) 0.157(16) 0.147(15) -0.036(12) 0.016(11) 0.029(11)
Cl19 0.32(4) 0.24(3) 0.50(6) -0.17(3) 0.04(4) -0.06(3)
Cl20 0.27(2) 0.29(3) 0.073(9) -0.031(12) 0.033(11) 0.19(2)
Cl50 0.24(2) 0.136(12) 0.26(2) 0.032(13) -0.170(19) -0.056(12)
Cl51 0.125(10) 0.31(3) 0.061(8) 0.009(10) 0.017(7) 0.015(13)
Cl52 0.192(14) 0.102(9) 0.135(11) -0.056(8) -0.018(9) 0.061(9)
C145 0.057(10) 0.093(12) 0.083(12) -0.035(10) -0.010(8) 0.008(9)
Cl21 0.050(9) 0.094(11) 0.18(2) -0.071(10) 0.000(8) -0.004(7)
Cl22 0.23(2) 0.145(17) 0.079(10) -0.081(10) -0.015(11) 0.040(14)
Cl23 0.080(14) 0.13(2) 0.26(3) -0.007(17) 0.011(14) -0.037(13)
Cl62 0.097(11) 0.108(13) 0.39(4) -0.098(19) -0.063(16) -0.025(9)
Cl63 0.132(11) 0.175(19) 0.072(8) -0.062(8) -0.010(7) 0.031(11)
Cl64 0.067(8) 0.049(7) 0.052(8) 0.010(4) 0.001(5) -0.010(5)
C146 0.044(8) 0.087(11) 0.060(10) -0.013(8) -0.012(7) -0.017(8)
Cl24 0.066(8) 0.223(17) 0.038(7) -0.028(7) 0.009(5) -0.074(8)
Cl25 0.077(8) 0.093(7) 0.116(13) -0.055(8) 0.008(5) -0.006(5)
Cl26 0.049(6) 0.094(8) 0.074(13) -0.047(6) -0.012(5) 0.000(5)
Cl65 0.09(2) 0.20(3) 0.09(2) -0.062(19) 0.021(15) -0.041(18)
Cl66 0.20(4) 0.12(2) 0.09(2) 0.01(2) 0.007(17) 0.04(2)
Cl67 0.039(13) 0.15(3) 0.07(3) -0.049(14) -0.016(11) -0.011(11)
C147 0.053(12) 0.049(12) 0.109(15) -0.017(10) -0.007(11) -0.005(9)
Cl27 0.153(6) 0.086(4) 0.097(5) -0.019(3) -0.044(4) -0.034(4)
Cl28 0.116(5) 0.068(4) 0.087(4) -0.013(3) -0.005(3) -0.043(3)
Cl29 0.100(5) 0.117(6) 0.275(14) -0.051(7) 0.041(7) 0.020(5)
C247 0.08(4) 0.06(4) 0.11(3) -0.02(3) -0.01(3) -0.01(3)
Cl77 0.10(2) 0.10(2) 0.11(2) 0.019(18) 0.007(18) -0.009(17)
Cl78 0.12(3) 0.14(3) 0.16(4) -0.01(3) 0.04(2) 0.04(2)
Cl79 0.26(5) 0.21(5) 0.23(5) -0.10(4) -0.05(4) 0.04(4)
C148 0.051(9) 0.075(11) 0.102(14) -0.014(10) -0.008(9) -0.020(8)
Cl30 0.31(3) 0.175(18) 0.145(16) 0.005(12) -0.157(18) -0.04(2)
Cl31 0.037(7) 0.141(17) 0.21(2) -0.119(18) -0.016(8) 0.007(8)
Cl32 0.107(13) 0.146(16) 0.083(11) -0.057(8) 0.021(7) -0.078(11)
Cl71 0.058(10) 0.083(12) 0.44(4) -0.081(15) 0.048(14) -0.035(8)
Cl72 0.104(13) 0.080(10) 0.29(3) -0.042(14) -0.020(14) -0.002(8)
Cl73 0.055(8) 0.25(2) 0.071(8) 0.052(9) -0.028(6) -0.047(8)
C149 0.081(11) 0.076(11) 0.069(11) -0.031(9) 0.035(9) -0.017(9)
Cl33 0.28(4) 0.25(4) 0.12(2) -0.11(2) 0.01(2) -0.17(3)
Cl34 0.107(14) 0.086(14) 0.116(15) -0.077(11) 0.063(11) -0.057(10)
Cl35 0.077(15) 0.058(13) 0.22(4) -0.039(14) 0.045(15) -0.033(12)
Cl56 0.132(10) 0.172(14) 0.078(8) -0.061(8) 0.022(6) -0.051(9)
Cl57 0.218(19) 0.065(7) 0.20(2) -0.073(8) 0.146(13) -0.051(9)
Cl58 0.074(7) 0.085(8) 0.067(7) -0.024(5) 0.040(5) -0.018(5)
C150 0.098(13) 0.071(11) 0.079(12) -0.034(9) -0.027(10) 0.015(9)
Cl36 0.120(11) 0.236(17) 0.177(12) -0.185(13) -0.042(8) 0.031(9)
Cl37 0.047(5) 0.061(5) 0.040(4) -0.024(3) -0.004(3) 0.014(4)
Cl38 0.102(8) 0.177(12) 0.160(13) 0.082(11) 0.025(9) 0.016(9)
Cl68 0.084(14) 0.069(11) 0.54(5) -0.13(2) -0.08(2) 0.000(9)
Cl69 0.17(2) 0.26(3) 0.27(3) -0.18(2) 0.13(2) -0.17(2)
Cl70 0.16(3) 0.39(4) 0.103(15) -0.11(2) -0.024(14) -0.08(3)
O_1 0.117(11) 0.166(15) 0.141(15) -0.050(11) 0.011(12) 0.009(11)
O_2 0.11(2) 0.088(19) 0.17(3) -0.039(19) 0.01(2) -0.015(16)
O_3 0.17(2) 0.040(14) 0.09(2) 0.009(13) -0.017(19) -0.044(15)
O_4 0.129(12) 0.167(14) 0.150(13) -0.059(11) -0.003(11) 0.039(11)
O_5 0.155(17) 0.147(17) 0.137(16) -0.074(14) -0.020(14) -0.002(14)
O_6 0.16(2) 0.140(19) 0.130(19) -0.089(15) -0.025(17) 0.015(16)
O_7 0.093(12) 0.149(18) 0.153(19) -0.022(13) 0.047(14) -0.039(12)
O_8 0.125(12) 0.169(15) 0.146(13) -0.052(11) 0.003(12) 0.024(11)
O_9 0.29(3) 0.047(14) 0.19(3) -0.065(18) -0.15(3) 0.017(17)
O_10 0.19(2) 0.040(15) 0.07(2) 0.026(13) -0.02(2) -0.028(16)
Cl80_10 0.14(3) 0.11(2) 0.20(3) -0.10(2) 0.03(2) -0.054(18)
Cl81_10 0.26(3) 0.103(14) 0.099(15) -0.072(13) -0.027(17) 0.023(15)

loop_
_atom_type_symbol
_atom_type_description
_atom_type_scat_dispersion_real
_atom_type_scat_dispersion_imag
_atom_type_scat_source
C C 0.0033 0.0016 'International Tables Vol C Tables 4.2.6.8 and 6.1.1.4'
H H 0.0000 0.0000 'International Tables Vol C Tables 4.2.6.8 and 6.1.1.4'
N N 0.0061 0.0033 'International Tables Vol C Tables 4.2.6.8 and 6.1.1.4'
O O 0.0106 0.0060 'International Tables Vol C Tables 4.2.6.8 and 6.1.1.4'
P P 0.1023 0.0942 'International Tables Vol C Tables 4.2.6.8 and 6.1.1.4'
Cl Cl 0.1484 0.1585 'International Tables Vol C Tables 4.2.6.8 and 6.1.1.4'

loop_
_geom_angle_atom_site_label_1
_geom_angle_atom_site_label_2
_geom_angle_atom_site_label_3
_geom_angle
_geom_angle_site_symmetry_1
_geom_angle_site_symmetry_3
N4 P1 N3 118.8(5) . .
N4 P1 N2 120.9(5) . .
N3 P1 N2 118.5(5) . .
N4 P1 N1 84.9(4) . .
N3 P1 N1 86.1(4) . .
N2 P1 N1 85.3(4) . .
N7 P2 N6 119.6(5) . .
N7 P2 N8 117.7(5) . .
N6 P2 N8 120.9(5) . .
N7 P2 N5 85.3(4) . .
N6 P2 N5 85.8(4) . .
N8 P2 N5 85.6(4) . .
C1 N1 C45 112.6(9) . .
C1 N1 C23 113.9(9) . .
C45 N1 C23 113.6(9) . .
C1 N1 P1 105.8(7) . .
C45 N1 P1 105.0(7) . .
C23 N1 P1 105.0(7) . .
C2 N2 C3 114.1(9) . .
C2 N2 P1 121.2(7) . .
C3 N2 P1 117.1(8) . .
C24 N3 C25 116.1(9) . .
C24 N3 P1 119.7(8) . .
C25 N3 P1 118.8(8) . .
C46 N4 C47 116.6(10) . .
C46 N4 P1 122.8(8) . .
C47 N4 P1 117.4(8) . .
C92 N5 C114 113.3(10) . .
C92 N5 C70 112.6(9) . .
C114 N5 C70 114.1(9) . .
C92 N5 P2 106.3(7) . .
C114 N5 P2 104.9(7) . .
C70 N5 P2 104.6(7) . .
C72 N6 C71 117.7(9) . .
C72 N6 P2 118.3(7) . .
C71 N6 P2 120.8(8) . .
C93 N7 C94 114.3(9) . .
C93 N7 P2 121.5(7) . .
C94 N7 P2 118.4(7) . .
C115 N8 C116 115.5(9) . .
C115 N8 P2 121.2(8) . .
C116 N8 P2 117.7(8) . .
C11 O1 C14 116.9(9) . .
C16 O2 C15 120.3(10) . .
C33 O3 C36 116.9(11) . .
C38 O4 C37 121.2(11) . .
C55 O5 C58 117.0(8) . .
C60 O6 C59 120.8(8) . .
C17 O7 C22 118.0(10) . .
C39 O8 C44 118.0(10) . .
C61 O9 C66 117.1(9) . .
C81 O10 C83 115.8(10) . .
C85 O11 C84 118.4(10) . .
C103 O12 C105 117.1(9) . .
C107 O13 C106 119.2(10) . .
C125 O14 C127 118.9(9) . .
C129 O15 C128 119.1(9) . .
C86 O16 C91 117.6(10) . .
C108 O17 C113 113.9(9) . .
C130 O18 C135 116.2(10) . .
N1 C1 C2 108.3(9) . .
N2 C2 C1 103.5(9) . .
N2 C3 C4 113.9(9) . .
C9 C4 C5 118.7(10) . .
C9 C4 C3 120.0(10) . .
C5 C4 C3 121.3(11) . .
C6 C5 C4 120.1(11) . .
C5 C6 C7 124.5(11) . .
C10 C7 C6 124.8(11) . .
C10 C7 C8 120.1(10) . .
C6 C7 C8 115.1(11) . .
C9 C8 C7 121.2(10) . .
C9 C8 C13 121.8(10) . .
C7 C8 C13 116.9(10) . .
C4 C9 C8 120.2(10) . .
C11 C10 C7 120.7(11) . .
C10 C11 O1 125.6(10) . .
C10 C11 C12 119.5(11) . .
O1 C11 C12 114.9(10) . .
C13 C12 C11 121.4(11) . .
C12 C13 C8 121.4(10) . .
O1 C14 C15 108.2(9) . .
O2 C15 C14 113.6(11) . .
O2 C16 C17 116.5(11) . .
O2 C16 C21 124.9(11) . .
C17 C16 C21 118.6(10) . .
C16 C17 C18 121.4(11) . .
C16 C17 O7 116.9(10) . .
C18 C17 O7 121.7(11) . .
C17 C18 C19 120.5(11) . .
C20 C19 C18 120.3(10) . .
C20 C19 C67 122.4(11) . .
C18 C19 C67 117.1(11) . .
C19 C20 C21 118.7(11) . .
C19 C20 C69 125.1(10) . .
C21 C20 C69 116.1(11) . .
C16 C21 C20 120.4(11) . .
C24 C23 N1 106.2(10) . .
N3 C24 C23 105.8(10) . .
N3 C25 C26 112.6(10) . .
C31 C26 C27 116.3(11) . .
C31 C26 C25 121.7(12) . .
C27 C26 C25 122.0(12) . .
C28 C27 C26 123.5(13) . .
C27 C28 C29 120.0(12) . .
C28 C29 C32 122.0(11) . .
C28 C29 C30 120.3(12) . .
C32 C29 C30 117.7(11) . .
C35 C30 C29 120.5(12) . .
C35 C30 C31 123.4(12) . .
C29 C30 C31 116.0(12) . .
C26 C31 C30 123.7(12) . .
C33 C32 C29 120.2(12) . .
C32 C33 O3 124.6(11) . .
C32 C33 C34 121.1(12) . .
O3 C33 C34 114.3(11) . .
C35 C34 C33 119.6(12) . .
C34 C35 C30 120.7(12) . .
C37 C36 O3 108.1(13) . .
O4 C37 C36 117.2(16) . .
O4 C38 C43 124.2(12) . .
O4 C38 C39 117.7(12) . .
C43 C38 C39 118.0(11) . .
O8 C39 C40 124.5(11) . .
O8 C39 C38 115.9(11) . .
C40 C39 C38 119.5(11) . .
C39 C40 C41 121.5(10) . .
C42 C41 C40 118.3(10) . .
C42 C41 C68 124.5(10) . .
C40 C41 C68 117.3(10) . .
C41 C42 C43 119.0(11) . .
C41 C42 C67 121.9(11) . .
C43 C42 C67 119.0(11) . .
C38 C43 C42 123.8(11) . .
N1 C45 C46 106.8(9) . .
N4 C46 C45 105.8(10) . .
C48 C47 N4 113.1(10) . .
C53 C48 C49 118.1(12) . .
C53 C48 C47 121.3(12) . .
C49 C48 C47 120.5(11) . .
C50 C49 C48 121.3(11) . .
C49 C50 C51 120.9(12) . .
C50 C51 C54 121.4(11) . .
C50 C51 C52 118.6(11) . .
C54 C51 C52 120.0(10) . .
C53 C52 C57 124.5(11) . .
C53 C52 C51 118.0(11) . .
C57 C52 C51 117.5(11) . .
C48 C53 C52 123.1(12) . .
C55 C54 C51 118.8(11) . .
C54 C55 O5 123.8(11) . .
C54 C55 C56 122.0(11) . .
O5 C55 C56 114.2(10) . .
C57 C56 C55 120.6(11) . .
C56 C57 C52 121.0(11) . .
O5 C58 C59 108.0(10) . .
O6 C59 C58 111.2(10) . .
C65 C60 O6 126.4(10) . .
C65 C60 C61 119.1(10) . .
O6 C60 C61 114.4(9) . .
O9 C61 C62 125.0(10) . .
O9 C61 C60 116.0(10) . .
C62 C61 C60 119.0(10) . .
C61 C62 C63 122.7(10) . .
C64 C63 C62 118.0(10) . .
C64 C63 C69 123.3(10) . .
C62 C63 C69 118.7(9) . .
C63 C64 C65 118.3(10) . .
C63 C64 C68 123.7(10) . .
C65 C64 C68 118.0(10) . .
C60 C65 C64 122.9(10) . .
C19 C67 C42 111.0(9) . .
C41 C68 C64 114.1(9) . .
C20 C69 C63 114.9(10) . .
C71 C70 N5 108.5(10) . .
C70 C71 N6 105.2(9) . .
N6 C72 C73 114.2(9) . .
C74 C73 C78 117.2(11) . .
C74 C73 C72 124.3(10) . .
C78 C73 C72 118.6(11) . .
C73 C74 C75 124.4(10) . .
C76 C75 C79 118.7(11) . .
C76 C75 C74 117.0(10) . .
C79 C75 C74 124.3(11) . .
C77 C76 C75 119.6(11) . .
C77 C76 C82 120.2(10) . .
C75 C76 C82 120.2(10) . .
C78 C77 C76 120.7(11) . .
C77 C78 C73 121.0(12) . .
C80 C79 C75 121.6(11) . .
C79 C80 C81 120.2(12) . .
O10 C81 C82 123.2(11) . .
O10 C81 C80 115.9(11) . .
C82 C81 C80 120.9(12) . .
C81 C82 C76 118.2(10) . .
O10 C83 C84 105.5(10) . .
O11 C84 C83 109.3(10) . .
O11 C85 C90 128.1(11) . .
O11 C85 C86 112.7(11) . .
C90 C85 C86 119.1(10) . .
O16 C86 C87 126.3(11) . .
O16 C86 C85 116.1(10) . .
C87 C86 C85 117.5(11) . .
C86 C87 C88 123.0(11) . .
C89 C88 C87 118.5(10) . .
C89 C88 C137 124.4(10) . .
C87 C88 C137 117.1(9) . .
C88 C89 C90 119.7(11) . .
C88 C89 C136 122.8(10) . .
C90 C89 C136 117.5(10) . .
C85 C90 C89 121.9(11) . .
N5 C92 C93 105.6(9) . .
N7 C93 C92 104.6(9) . .
C95 C94 N7 114.6(9) . .
C96 C95 C100 116.1(11) . .
C96 C95 C94 122.9(10) . .
C100 C95 C94 121.0(10) . .
C97 C96 C95 124.2(10) . .
C96 C97 C101 124.1(10) . .
C96 C97 C98 117.9(10) . .
C101 C97 C98 117.6(11) . .
C104 C98 C99 123.2(10) . .
C104 C98 C97 118.5(10) . .
C99 C98 C97 118.2(10) . .
C100 C99 C98 121.1(10) . .
C99 C100 C95 122.2(10) . .
C102 C101 C97 122.9(10) . .
C101 C102 C103 119.4(10) . .
C104 C103 O12 124.8(10) . .
C104 C103 C102 120.1(11) . .
O12 C103 C102 115.1(10) . .
C103 C104 C98 121.4(10) . .
O12 C105 C106 108.9(10) . .
O13 C106 C105 111.0(11) . .
O13 C107 C112 126.3(10) . .
O13 C107 C108 114.7(10) . .
C112 C107 C108 119.0(10) . .
C109 C108 O17 125.5(11) . .
C109 C108 C107 118.7(11) . .
O17 C108 C107 115.7(10) . .
C108 C109 C110 122.6(11) . .
C109 C110 C111 120.1(9) . .
C109 C110 C136 117.6(9) . .
C111 C110 C136 122.2(9) . .
C112 C111 C110 117.0(10) . .
C112 C111 C138 118.1(10) . .
C110 C111 C138 124.7(9) . .
C107 C112 C111 122.6(10) . .
N5 C114 C115 107.9(10) . .
N8 C115 C114 105.6(9) . .
N8 C116 C117 114.7(9) . .
C118 C117 C122 120.0(11) . .
C118 C117 C116 120.5(11) . .
C122 C117 C116 119.3(12) . .
C117 C118 C119 121.2(11) . .
C120 C119 C123 122.1(11) . .
C120 C119 C118 118.3(11) . .
C123 C119 C118 119.6(11) . .
C119 C120 C121 120.6(11) . .
C119 C120 C126 119.6(11) . .
C121 C120 C126 119.8(11) . .
C122 C121 C120 120.7(11) . .
C121 C122 C117 119.0(12) . .
C124 C123 C119 117.4(12) . .
C123 C124 C125 121.0(12) . .
C126 C125 C124 122.1(11) . .
C126 C125 O14 123.4(11) . .
C124 C125 O14 114.5(11) . .
C125 C126 C120 117.8(11) . .
O14 C127 C128 106.7(10) . .
O15 C128 C127 111.4(9) . .
C134 C129 O15 127.3(10) . .
C134 C129 C130 118.3(11) . .
O15 C129 C130 114.3(10) . .
C131 C130 O18 126.4(10) . .
C131 C130 C129 118.6(11) . .
O18 C130 C129 115.0(11) . .
C130 C131 C132 124.7(11) . .
C131 C132 C133 116.5(11) . .
C131 C132 C138 120.3(10) . .
C133 C132 C138 123.2(10) . .
C134 C133 C132 117.9(10) . .
C134 C133 C137 119.1(10) . .
C132 C133 C137 122.9(10) . .
C133 C134 C129 124.0(11) . .
C89 C136 C110 112.2(9) . .
C133 C137 C88 111.8(9) . .
C132 C138 C111 115.5(9) . .
Cl4 C139 Cl5 111.3(6) . .
Cl4 C139 Cl3 111.2(7) . .
Cl5 C139 Cl3 108.7(7) . .
Cl8 C140 Cl6 111.3(8) . .
Cl8 C140 Cl7 109.3(8) . .
Cl6 C140 Cl7 108.1(8) . .
Cl10 C141 Cl9 112.1(13) . .
Cl10 C141 Cl11 104.8(11) . .
Cl9 C141 Cl11 107.3(12) . .
Cl74 C241 Cl75 108.3(17) . .
Cl74 C241 Cl76 110.2(17) . .
Cl75 C241 Cl76 106.5(16) . .
Cl13 C142 Cl59 78.4(14) . .
Cl13 C142 Cl12 111.0(10) . .
Cl59 C142 Cl12 41.8(10) . .
Cl13 C142 Cl60 142.6(17) . .
Cl59 C142 Cl60 109.3(13) . .
Cl12 C142 Cl60 67.5(11) . .
Cl13 C142 Cl14 113.7(13) . .
Cl59 C142 Cl14 153.5(14) . .
Cl12 C142 Cl14 112.9(11) . .
Cl60 C142 Cl14 46.6(10) . .
Cl13 C142 Cl61 37.1(13) . .
Cl59 C142 Cl61 109.6(15) . .
Cl12 C142 Cl61 124.8(18) . .
Cl60 C142 Cl61 110.8(14) . .
Cl14 C142 Cl61 76.9(14) . .
Cl53 C143 Cl16 122.1(13) . .
Cl53 C143 Cl15 29.6(14) . .
Cl16 C143 Cl15 109.0(14) . .
Cl53 C143 Cl54 111.5(10) . .
Cl16 C143 Cl54 19.0(11) . .
Cl15 C143 Cl54 92.5(16) . .
Cl53 C143 Cl17 78.9(13) . .
Cl16 C143 Cl17 110.6(11) . .
Cl15 C143 Cl17 108.5(13) . .
Cl54 C143 Cl17 126.6(11) . .
Cl53 C143 Cl55 111.5(9) . .
Cl16 C143 Cl55 85.1(10) . .
Cl15 C143 Cl55 140.3(15) . .
Cl54 C143 Cl55 103.9(9) . .
Cl17 C143 Cl55 33.9(10) . .
Cl50 C144 Cl19 134.3(17) . .
Cl50 C144 Cl18 51.7(9) . .
Cl19 C144 Cl18 108.0(14) . .
Cl50 C144 Cl51 116.8(12) . .
Cl19 C144 Cl51 32.2(12) . .
Cl18 C144 Cl51 76.8(10) . .
Cl50 C144 Cl52 108.0(12) . .
Cl19 C144 Cl52 72.3(13) . .
Cl18 C144 Cl52 153.2(13) . .
Cl51 C144 Cl52 103.7(10) . .
Cl50 C144 Cl20 53.3(10) . .
Cl19 C144 Cl20 106.8(13) . .
Cl18 C144 Cl20 101.3(10) . .
Cl51 C144 Cl20 121.6(12) . .
Cl52 C144 Cl20 55.0(9) . .
C144 Cl51 Cl80_10 158.5(13) . .
Cl62 C145 Cl22 90.6(15) . .
Cl62 C145 Cl64 115.0(12) . .
Cl22 C145 Cl64 112.2(13) . .
Cl62 C145 Cl21 21.9(16) . .
Cl22 C145 Cl21 111.9(13) . .
Cl64 C145 Cl21 100.6(12) . .
Cl62 C145 Cl63 111.1(13) . .
Cl22 C145 Cl63 23.0(9) . .
Cl64 C145 Cl63 109.8(9) . .
Cl21 C145 Cl63 133.0(13) . .
Cl62 C145 Cl23 122.9(16) . .
Cl22 C145 Cl23 110.3(13) . .
Cl64 C145 Cl23 7.9(14) . .
Cl21 C145 Cl23 108.2(12) . .
Cl63 C145 Cl23 104.9(14) . .
Cl66 C146 Cl65 112.2(17) . .
Cl66 C146 Cl25 14(2) . .
Cl65 C146 Cl25 126(2) . .
Cl66 C146 Cl24 99(2) . .
Cl65 C146 Cl24 15(3) . .
Cl25 C146 Cl24 111.4(10) . .
Cl66 C146 Cl67 110.5(16) . .
Cl65 C146 Cl67 108.7(16) . .
Cl25 C146 Cl67 107.0(19) . .
Cl24 C146 Cl67 122(3) . .
Cl66 C146 Cl26 112(2) . .
Cl65 C146 Cl26 99(3) . .
Cl25 C146 Cl26 110.9(9) . .
Cl24 C146 Cl26 110.7(10) . .
Cl67 C146 Cl26 11(3) . .
Cl27 C147 Cl28 110.1(8) . .
Cl27 C147 Cl29 113.7(9) . .
Cl28 C147 Cl29 110.8(8) . .
Cl77 C247 Cl78 111.1(18) . .
Cl77 C247 Cl79 109.7(19) . .
Cl78 C247 Cl79 108.0(19) . .
Cl71 C148 Cl72 113.2(12) . .
Cl71 C148 Cl30 110.4(18) . .
Cl72 C148 Cl30 90.8(16) . .
Cl71 C148 Cl31 102.1(12) . .
Cl72 C148 Cl31 19.2(17) . .
Cl30 C148 Cl31 109.7(13) . .
Cl71 C148 Cl73 114.6(12) . .
Cl72 C148 Cl73 110.6(12) . .
Cl30 C148 Cl73 26.1(14) . .
Cl31 C148 Cl73 129.6(14) . .
Cl71 C148 Cl32 10.2(13) . .
Cl72 C148 Cl32 118.8(14) . .
Cl30 C148 Cl32 101.2(11) . .
Cl31 C148 Cl32 110.1(10) . .
Cl73 C148 Cl32 104.4(9) . .
Cl57 C149 Cl33 90.3(15) . .
Cl57 C149 Cl56 108.9(11) . .
Cl33 C149 Cl56 18.9(17) . .
Cl57 C149 Cl34 19.2(12) . .
Cl33 C149 Cl34 109.4(15) . .
Cl56 C149 Cl34 128.1(12) . .
Cl57 C149 Cl35 120.9(17) . .
Cl33 C149 Cl35 109.7(15) . .
Cl56 C149 Cl35 101.7(16) . .
Cl34 C149 Cl35 110.5(14) . .
Cl57 C149 Cl58 112.6(10) . .
Cl33 C149 Cl58 116.8(19) . .
Cl56 C149 Cl58 110.7(9) . .
Cl34 C149 Cl58 100.9(14) . .
Cl35 C149 Cl58 10.0(18) . .
Cl68 C150 Cl69 114.3(12) . .
Cl68 C150 Cl36 31.4(14) . .
Cl69 C150 Cl36 111.3(13) . .
Cl68 C150 Cl37 109.9(10) . .
Cl69 C150 Cl37 7.3(11) . .
Cl36 C150 Cl37 110.9(8) . .
Cl68 C150 Cl70 110.3(14) . .
Cl69 C150 Cl70 104.9(13) . .
Cl36 C150 Cl70 81.9(14) . .
Cl37 C150 Cl70 112.1(11) . .
Cl68 C150 Cl38 131.8(15) . .
Cl69 C150 Cl38 101.6(13) . .
Cl36 C150 Cl38 106.5(10) . .
Cl37 C150 Cl38 108.4(9) . .
Cl70 C150 Cl38 25.6(14) . .
O_7 O_1 O_8 100(4) . .
O_2 O_6 O_5 156(3) 2_766 .
O_1 O_8 Cl81_10 101(2) . 2_666
Cl81_10 O_9 Cl80_10 126(5) . .
Cl80_10 Cl80_10 O_9 102(3) 2_666 .
Cl80_10 Cl80_10 Cl51 136(3) 2_666 .
O_9 Cl80_10 Cl51 115.3(18) . .
O_9 Cl81_10 O_8 64(3) . 2_666

loop_
_geom_bond_atom_site_label_1
_geom_bond_atom_site_label_2
_geom_bond_distance
_geom_bond_site_symmetry_2
P1 N4 1.660(9) .
P1 N3 1.683(9) .
P1 N2 1.686(10) .
P1 N1 2.000(9) .
P2 N7 1.664(9) .
P2 N6 1.672(9) .
P2 N8 1.677(9) .
P2 N5 2.005(10) .
N1 C1 1.447(14) .
N1 C45 1.474(14) .
N1 C23 1.494(15) .
N2 C2 1.461(14) .
N2 C3 1.477(14) .
N3 C24 1.469(15) .
N3 C25 1.476(15) .
N4 C46 1.415(15) .
N4 C47 1.507(15) .
N5 C92 1.476(14) .
N5 C114 1.477(15) .
N5 C70 1.488(15) .
N6 C72 1.463(15) .
N6 C71 1.474(14) .
N7 C93 1.464(14) .
N7 C94 1.495(13) .
N8 C115 1.436(15) .
N8 C116 1.499(15) .
O1 C11 1.388(13) .
O1 C14 1.440(13) .
O2 C16 1.366(13) .
O2 C15 1.435(15) .
O3 C33 1.375(15) .
O3 C36 1.449(16) .
O4 C38 1.351(14) .
O4 C37 1.411(19) .
O5 C55 1.392(13) .
O5 C58 1.438(14) .
O6 C60 1.373(13) .
O6 C59 1.450(13) .
O7 C17 1.396(14) .
O7 C22 1.408(18) .
O8 C39 1.374(14) .
O8 C44 1.429(15) .
O9 C61 1.365(12) .
O9 C66 1.445(14) .
O10 C81 1.372(14) .
O10 C83 1.458(15) .
O11 C85 1.352(14) .
O11 C84 1.452(15) .
O12 C103 1.368(14) .
O12 C105 1.433(14) .
O13 C107 1.385(13) .
O13 C106 1.439(15) .
O14 C125 1.418(14) .
O14 C127 1.431(14) .
O15 C129 1.392(13) .
O15 C128 1.410(14) .
O16 C86 1.347(14) .
O16 C91 1.406(15) .
O17 C108 1.373(14) .
O17 C113 1.442(16) .
O18 C130 1.396(14) .
O18 C135 1.453(14) .
C1 C2 1.513(16) .
C3 C4 1.514(16) .
C4 C9 1.388(15) .
C4 C5 1.425(16) .
C5 C6 1.336(15) .
C6 C7 1.408(16) .
C7 C10 1.402(16) .
C7 C8 1.433(15) .
C8 C9 1.410(15) .
C8 C13 1.433(15) .
C10 C11 1.365(15) .
C11 C12 1.417(16) .
C12 C13 1.335(16) .
C14 C15 1.489(17) .
C16 C17 1.372(17) .
C16 C21 1.406(17) .
C17 C18 1.377(16) .
C18 C19 1.403(16) .
C19 C20 1.364(16) .
C19 C67 1.537(15) .
C20 C21 1.437(15) .
C20 C69 1.510(16) .
C23 C24 1.491(17) .
C25 C26 1.504(16) .
C26 C31 1.354(17) .
C26 C27 1.419(17) .
C27 C28 1.361(17) .
C28 C29 1.377(17) .
C29 C32 1.422(17) .
C29 C30 1.440(16) .
C30 C35 1.388(17) .
C30 C31 1.444(17) .
C32 C33 1.359(17) .
C33 C34 1.429(17) .
C34 C35 1.362(17) .
C36 C37 1.43(2) .
C38 C43 1.363(17) .
C38 C39 1.402(16) .
C39 C40 1.396(16) .
C40 C41 1.409(15) .
C41 C42 1.388(15) .
C41 C68 1.506(16) .
C42 C43 1.392(17) .
C42 C67 1.543(16) .
C45 C46 1.501(17) .
C47 C48 1.499(18) .
C48 C53 1.342(16) .
C48 C49 1.428(17) .
C49 C50 1.359(17) .
C50 C51 1.393(16) .
C51 C54 1.418(16) .
C51 C52 1.437(16) .
C52 C53 1.407(17) .
C52 C57 1.427(17) .
C54 C55 1.357(15) .
C55 C56 1.401(16) .
C56 C57 1.342(16) .
C58 C59 1.473(16) .
C60 C65 1.352(15) .
C60 C61 1.388(15) .
C61 C62 1.385(15) .
C62 C63 1.395(15) .
C63 C64 1.393(15) .
C63 C69 1.513(16) .
C64 C65 1.417(15) .
C64 C68 1.535(15) .
C70 C71 1.463(17) .
C72 C73 1.499(16) .
C73 C74 1.316(16) .
C73 C78 1.442(17) .
C74 C75 1.444(17) .
C75 C76 1.408(15) .
C75 C79 1.417(16) .
C76 C77 1.391(16) .
C76 C82 1.441(16) .
C77 C78 1.380(17) .
C79 C80 1.359(17) .
C80 C81 1.410(17) .
C81 C82 1.398(16) .
C83 C84 1.515(18) .
C85 C90 1.377(17) .
C85 C86 1.433(17) .
C86 C87 1.378(15) .
C87 C88 1.401(15) .
C88 C89 1.383(14) .
C88 C137 1.527(15) .
C89 C90 1.391(15) .
C89 C136 1.519(16) .
C92 C93 1.523(16) .
C94 C95 1.476(16) .
C95 C96 1.394(15) .
C95 C100 1.443(15) .
C96 C97 1.387(16) .
C97 C101 1.393(15) .
C97 C98 1.446(15) .
C98 C104 1.421(16) .
C98 C99 1.429(15) .
C99 C100 1.345(15) .
C101 C102 1.368(16) .
C102 C103 1.417(16) .
C103 C104 1.358(16) .
C105 C106 1.483(17) .
C107 C112 1.391(16) .
C107 C108 1.416(16) .
C108 C109 1.355(15) .
C109 C110 1.397(14) .
C110 C111 1.405(15) .
C110 C136 1.545(14) .
C111 C112 1.400(14) .
C111 C138 1.532(15) .
C114 C115 1.486(18) .
C116 C117 1.528(16) .
C117 C118 1.368(17) .
C117 C122 1.408(16) .
C118 C119 1.431(16) .
C119 C120 1.363(15) .
C119 C123 1.413(17) .
C120 C121 1.417(16) .
C120 C126 1.440(16) .
C121 C122 1.382(16) .
C123 C124 1.380(17) .
C124 C125 1.390(16) .
C125 C126 1.361(16) .
C127 C128 1.503(17) .
C129 C134 1.378(15) .
C129 C130 1.406(16) .
C130 C131 1.368(16) .
C131 C132 1.371(15) .
C132 C133 1.464(16) .
C132 C138 1.499(16) .
C133 C134 1.365(16) .
C133 C137 1.502(15) .
C139 Cl4 1.725(11) .
C139 Cl5 1.736(10) .
C139 Cl3 1.744(11) .
C140 Cl8 1.738(15) .
C140 Cl6 1.747(13) .
C140 Cl7 1.784(16) .
C141 Cl10 1.724(14) .
C141 Cl9 1.733(14) .
C141 Cl11 1.756(14) .
C241 Cl74 1.728(16) .
C241 Cl75 1.732(16) .
C241 Cl76 1.753(15) .
C142 Cl13 1.718(13) .
C142 Cl59 1.729(14) .
C142 Cl12 1.734(13) .
C142 Cl60 1.735(14) .
C142 Cl14 1.744(14) .
C142 Cl61 1.750(15) .
C143 Cl53 1.693(12) .
C143 Cl16 1.711(14) .
C143 Cl15 1.724(14) .
C143 Cl54 1.726(12) .
C143 Cl17 1.745(13) .
C143 Cl55 1.764(12) .
C144 Cl50 1.693(13) .
C144 Cl19 1.723(15) .
C144 Cl18 1.736(13) .
C144 Cl51 1.760(13) .
C144 Cl52 1.766(12) .
C144 Cl20 1.817(14) .
Cl51 Cl80_10 2.32(4) .
C145 Cl62 1.710(13) .
C145 Cl22 1.715(13) .
C145 Cl64 1.738(12) .
C145 Cl21 1.742(14) .
C145 Cl63 1.743(13) .
C145 Cl23 1.754(14) .
C146 Cl66 1.715(15) .
C146 Cl65 1.731(15) .
C146 Cl25 1.732(12) .
C146 Cl24 1.735(12) .
C146 Cl67 1.755(14) .
C146 Cl26 1.755(12) .
C147 Cl27 1.730(13) .
C147 Cl28 1.746(12) .
C147 Cl29 1.758(12) .
C247 Cl77 1.727(16) .
C247 Cl78 1.728(16) .
C247 Cl79 1.757(16) .
C148 Cl71 1.713(13) .
C148 Cl72 1.720(14) .
C148 Cl30 1.736(13) .
C148 Cl31 1.739(13) .
C148 Cl73 1.751(12) .
C148 Cl32 1.770(13) .
C149 Cl57 1.718(13) .
C149 Cl33 1.729(15) .
C149 Cl56 1.734(13) .
C149 Cl34 1.738(14) .
C149 Cl35 1.749(14) .
C149 Cl58 1.757(12) .
C150 Cl68 1.718(13) .
C150 Cl69 1.719(14) .
C150 Cl36 1.732(12) .
C150 Cl37 1.746(12) .
C150 Cl70 1.750(14) .
C150 Cl38 1.753(12) .
O_1 O_7 0.99(3) .
O_1 O_8 1.51(4) .
O_2 O_6 1.34(4) 2_766
O_3 O_10 1.21(4) .
O_5 O_6 1.65(4) .
O_6 O_2 1.34(4) 2_766
O_8 Cl81_10 2.08(5) 2_666
O_9 Cl81_10 1.06(3) .
O_9 Cl80_10 1.85(5) .
Cl80_10 Cl80_10 1.78(6) 2_666
Cl81_10 O_8 2.08(5) 2_666
